data_4118263
loop_
_publ_author_name
'Zhixue Zhu'
'Albert C. Fahrenbach'
'Hao Li'
'Jonathan C. Barnes'
'Zhichang Liu'
'Scott M. Dyar'
'Huacheng Zhang'
'Juying Lei'
'Raanan Carmieli'
'Amy A. Sarjeant'
'Charlotte L. Stern'
'Michael R. Wasielewski'
'J. Fraser Stoddart'

_publ_section_title
;
 Controlling Switching in Bistable [2]Catenanes by Combining
 Donor-Acceptor and Radical-Radical Interactions
;
_journal_name_full 'Journal of the American Chemical Society'
_journal_page_first 11709
_journal_page_last 11720
_journal_paper_doi 10.1021/ja3037355
_journal_volume 134
_journal_year 2012
_chemical_formula_sum 'C186 H215 F72 N37 O16 P12'
_chemical_formula_weight 4964.59
_chemical_name_systematic
; 
 ? 
;
_space_group_IT_number 15
_symmetry_cell_setting monoclinic
_symmetry_space_group_name_Hall '-C 2yc'
_symmetry_space_group_name_H-M 'C 1 2/c 1'
_atom_sites_solution_hydrogens geom
_atom_sites_solution_primary direct
_atom_sites_solution_secondary difmap
_audit_creation_method SHELXL-97
_cell_angle_alpha 90.00
_cell_angle_beta 95.2940(10)
_cell_angle_gamma 90.00
_cell_formula_units_Z 4
_cell_length_a 18.8272(4)
_cell_length_b 20.3121(4)
_cell_length_c 56.4665(10)
_cell_measurement_reflns_used 9923
_cell_measurement_temperature 100(2)
_cell_measurement_theta_max 64.51
_cell_measurement_theta_min 3.25
_cell_volume 21501.8(7)
_computing_cell_refinement 'Bruker SAINT'
_computing_data_collection 'Bruker APEX2'
_computing_data_reduction 'Bruker SAINT'
_computing_molecular_graphics 'Bruker SHELXTL'
_computing_publication_material 'Bruker SHELXTL'
_computing_structure_refinement 'SHELXL-97 (Sheldrick, 2008)'
_computing_structure_solution 'SHELXS-97 (Sheldrick, 2008)'
_diffrn_ambient_temperature 100(2)
_diffrn_measured_fraction_theta_full 0.964
_diffrn_measured_fraction_theta_max 0.964
_diffrn_measurement_device_type 'Bruker APEX-II CCD'
_diffrn_measurement_method '\f and \w scans'
_diffrn_radiation_monochromator graphite
_diffrn_radiation_source 'fine-focus sealed tube'
_diffrn_radiation_type CuK\a
_diffrn_radiation_wavelength 1.54178
_diffrn_reflns_av_R_equivalents 0.0211
_diffrn_reflns_av_sigmaI/netI 0.0331
_diffrn_reflns_limit_h_max 21
_diffrn_reflns_limit_h_min -21
_diffrn_reflns_limit_k_max 23
_diffrn_reflns_limit_k_min -23
_diffrn_reflns_limit_l_max 66
_diffrn_reflns_limit_l_min -66
_diffrn_reflns_number 36766
_diffrn_reflns_theta_full 64.97
_diffrn_reflns_theta_max 64.97
_diffrn_reflns_theta_min 1.57
_exptl_absorpt_coefficient_mu 2.056
_exptl_absorpt_correction_T_max 0.8796
_exptl_absorpt_correction_T_min 0.5860
_exptl_absorpt_correction_type multi-scan
_exptl_absorpt_process_details 'SADABS, Bruker'
_exptl_crystal_colour purple
_exptl_crystal_density_diffrn 1.534
_exptl_crystal_description tabular
_exptl_crystal_F_000 10184
_exptl_crystal_size_max 0.29
_exptl_crystal_size_mid 0.22
_exptl_crystal_size_min 0.06
_refine_diff_density_max 1.153
_refine_diff_density_min -1.250
_refine_diff_density_rms 0.101
_refine_ls_extinction_method none
_refine_ls_goodness_of_fit_ref 1.982
_refine_ls_hydrogen_treatment mixed
_refine_ls_matrix_type full
_refine_ls_number_parameters 1748
_refine_ls_number_reflns 17643
_refine_ls_number_restraints 326
_refine_ls_restrained_S_all 1.983
_refine_ls_R_factor_all 0.1407
_refine_ls_R_factor_gt 0.1332
_refine_ls_shift/su_max 0.013
_refine_ls_shift/su_mean 0.002
_refine_ls_structure_factor_coef Fsqd
_refine_ls_weighting_details 'calc w=1/[\s^2^(Fo^2^)+(0.2000P)^2^+0.0000P] where P=(Fo^2^+2Fc^2^)/3'
_refine_ls_weighting_scheme calc
_refine_ls_wR_factor_gt 0.4255
_refine_ls_wR_factor_ref 0.4325
_reflns_number_gt 15547
_reflns_number_total 17643
_reflns_threshold_expression >2sigma(I)
_cod_data_source_file ja3037355_si_004.cif
_cod_data_source_block n0900a
_cod_database_code 4118263

loop_
_symmetry_equiv_pos_as_xyz
'x, y, z'
'-x, y, -z+1/2'
'x+1/2, y+1/2, z'
'-x+1/2, y+1/2, -z+1/2'
'-x, -y, -z'
'x, -y, z-1/2'
'-x+1/2, -y+1/2, -z'
'x+1/2, -y+1/2, z-1/2'

loop_
_atom_site_label
_atom_site_type_symbol
_atom_site_fract_x
_atom_site_fract_y
_atom_site_fract_z
_atom_site_U_iso_or_equiv
_atom_site_adp_type
_atom_site_occupancy
_atom_site_symmetry_multiplicity
_atom_site_calc_flag
_atom_site_refinement_flags
_atom_site_disorder_assembly
_atom_site_disorder_group
O1 O 0.2900(3) -0.1632(3) 0.15635(8) 0.0816(16) Uani 1 1 d . . .
O2A O 0.2381(6) -0.2296(5) 0.1173(3) 0.0566(14) Uani 0.429(10) 1 d PD A 1
O3A O 0.3310(7) -0.1746(5) 0.0837(3) 0.0566(14) Uani 0.429(10) 1 d PD A 1
O2B O 0.2601(5) -0.2350(4) 0.11058(17) 0.0566(14) Uani 0.571(10) 1 d PD A 2
O3B O 0.3222(6) -0.1713(4) 0.0737(2) 0.0566(14) Uani 0.571(10) 1 d PD A 2
O4 O 0.3309(2) -0.0338(2) 0.06415(7) 0.0570(10) Uani 1 1 d . A .
O5 O 0.3034(3) 0.2477(2) 0.09299(8) 0.0696(12) Uani 1 1 d . . .
O6A O 0.3081(10) 0.3393(8) 0.1286(3) 0.076(6) Uani 0.367(10) 1 d PDU B 3
O7A O 0.4178(7) 0.3323(7) 0.1749(2) 0.078(4) Uani 0.367(10) 1 d PDU B 3
O8A O 0.467(2) 0.2116(16) 0.2024(6) 0.094(10) Uani 0.367(10) 1 d PDU B 3
O6B O 0.3127(9) 0.3308(8) 0.1338(3) 0.188(10) Uani 0.633(10) 1 d PDU B 4
O7B O 0.3593(4) 0.3254(5) 0.17945(11) 0.064(2) Uani 0.633(10) 1 d PDU B 4
O8B O 0.4466(12) 0.2139(10) 0.2001(3) 0.094(6) Uani 0.633(10) 1 d PDU B 4
N1 N 0.4151(3) -0.2726(3) 0.21407(9) 0.0586(12) Uani 1 1 d . . .
N2 N 0.3814(3) -0.2152(2) 0.21379(8) 0.0535(11) Uani 1 1 d . . .
N3 N 0.3987(2) -0.1823(2) 0.19459(7) 0.0456(10) Uani 1 1 d . A .
N4 N 0.5698(3) 0.1191(4) 0.20288(12) 0.0822(19) Uani 1 1 d . . .
N5 N 0.5942(3) 0.1479(4) 0.18440(12) 0.086(2) Uani 1 1 d . B .
N6 N 0.6637(4) 0.1593(3) 0.18965(11) 0.0829(19) Uani 1 1 d . . .
N7 N 0.7730(3) 0.0287(3) 0.20988(9) 0.0616(13) Uani 1 1 d . . .
N8 N 0.6044(2) -0.2782(3) 0.20886(10) 0.0587(12) Uani 1 1 d . . .
C1 C 0.4525(3) -0.2756(3) 0.19451(11) 0.0557(13) Uani 1 1 d . . .
C2 C 0.4426(3) -0.2185(3) 0.18251(11) 0.0573(14) Uani 1 1 d . . .
H2 H 0.4627 -0.2063 0.1683 0.069 Uiso 1 1 calc R . .
C3 C 0.3654(3) -0.1186(3) 0.18844(10) 0.0537(13) Uani 1 1 d . . .
H3A H 0.3939 -0.0951 0.1772 0.064 Uiso 1 1 calc R A .
H3B H 0.3649 -0.0914 0.2030 0.064 Uiso 1 1 calc R . .
C4 C 0.2900(4) -0.1269(4) 0.17722(13) 0.0693(17) Uani 1 1 d . A .
H4A H 0.2610 -0.1499 0.1884 0.083 Uiso 1 1 calc R . .
H4B H 0.2684 -0.0832 0.1737 0.083 Uiso 1 1 calc R . .
C5A C 0.2411(14) -0.2189(10) 0.1507(3) 0.076(6) Uani 0.429(10) 1 d PDU A 1
H5A H 0.1962 -0.2026 0.1422 0.092 Uiso 0.429(10) 1 calc PR A 1
H5B H 0.2294 -0.2403 0.1656 0.092 Uiso 0.429(10) 1 calc PR A 1
C6A C 0.2754(12) -0.2679(9) 0.1355(3) 0.078(5) Uani 0.429(10) 1 d PDU A 1
H6A H 0.3280 -0.2653 0.1362 0.093 Uiso 0.429(10) 1 calc PR A 1
H6B H 0.2583 -0.3137 0.1368 0.093 Uiso 0.429(10) 1 calc PR A 1
C7A C 0.2573(13) -0.2622(13) 0.0966(3) 0.140(9) Uani 0.429(10) 1 d PDU A 1
H7A H 0.2188 -0.2548 0.0838 0.168 Uiso 0.429(10) 1 calc PR A 1
H7B H 0.2590 -0.3101 0.1000 0.168 Uiso 0.429(10) 1 calc PR A 1
C8A C 0.3263(11) -0.2429(6) 0.0876(4) 0.086(5) Uani 0.429(10) 1 d PDU A 1
H8A H 0.3660 -0.2566 0.0993 0.103 Uiso 0.429(10) 1 calc PR A 1
H8B H 0.3316 -0.2664 0.0725 0.103 Uiso 0.429(10) 1 calc PR A 1
C9A C 0.357(2) -0.1524(18) 0.0633(6) 0.104(10) Uani 0.429(10) 1 d PU A 1
H9A H 0.3189 -0.1607 0.0503 0.125 Uiso 0.429(10) 1 calc PR A 1
H9B H 0.3970 -0.1818 0.0603 0.125 Uiso 0.429(10) 1 calc PR A 1
C5B C 0.2640(11) -0.2270(6) 0.1580(3) 0.079(5) Uani 0.571(10) 1 d PDU A 2
H5C H 0.2219 -0.2266 0.1673 0.094 Uiso 0.571(10) 1 calc PR A 2
H5D H 0.3010 -0.2550 0.1665 0.094 Uiso 0.571(10) 1 calc PR A 2
C6B C 0.2434(12) -0.2556(9) 0.1338(2) 0.126(7) Uani 0.571(10) 1 d PDU A 2
H6C H 0.2597 -0.3019 0.1351 0.151 Uiso 0.571(10) 1 calc PR A 2
H6D H 0.1907 -0.2574 0.1326 0.151 Uiso 0.571(10) 1 calc PR A 2
C7B C 0.2993(10) -0.2699(7) 0.0946(3) 0.103(5) Uani 0.571(10) 1 d PDU A 2
H7C H 0.2806 -0.3154 0.0929 0.124 Uiso 0.571(10) 1 calc PR A 2
H7D H 0.3499 -0.2724 0.1012 0.124 Uiso 0.571(10) 1 calc PR A 2
C8B C 0.2946(10) -0.2371(5) 0.0707(3) 0.093(4) Uani 0.571(10) 1 d PDU A 2
H8C H 0.3228 -0.2620 0.0597 0.112 Uiso 0.571(10) 1 calc PR A 2
H8D H 0.2443 -0.2357 0.0637 0.112 Uiso 0.571(10) 1 calc PR A 2
C9B C 0.3419(10) -0.1421(10) 0.0523(4) 0.075(5) Uani 0.571(10) 1 d PU A 2
H9C H 0.2991 -0.1301 0.0417 0.090 Uiso 0.571(10) 1 calc PR A 2
H9D H 0.3714 -0.1728 0.0438 0.090 Uiso 0.571(10) 1 calc PR A 2
C10 C 0.3824(5) -0.0839(4) 0.05988(18) 0.088(2) Uani 1 1 d . . .
H10A H 0.4260 -0.0765 0.0707 0.106 Uiso 1 1 calc R A 1
H10B H 0.3955 -0.0794 0.0434 0.106 Uiso 1 1 calc R A 1
C11 C 0.3578(3) 0.0276(3) 0.06974(8) 0.0439(11) Uani 1 1 d . . .
C12 C 0.4287(3) 0.0427(3) 0.07127(9) 0.0509(12) Uani 1 1 d . A .
H12 H 0.4629 0.0104 0.0679 0.061 Uiso 1 1 calc R . .
C13 C 0.4504(3) 0.1073(3) 0.07797(9) 0.0516(12) Uani 1 1 d . . .
H13 H 0.4998 0.1175 0.0792 0.062 Uiso 1 1 calc R A .
C14 C 0.4034(3) 0.1553(3) 0.08273(9) 0.0486(12) Uani 1 1 d . A .
H14 H 0.4196 0.1983 0.0872 0.058 Uiso 1 1 calc R . .
C15 C 0.3289(3) 0.1395(3) 0.08091(8) 0.0453(11) Uani 1 1 d . . .
C16 C 0.2779(3) 0.1882(3) 0.08530(10) 0.0532(13) Uani 1 1 d . A .
C17 C 0.2062(3) 0.1727(3) 0.08248(11) 0.0614(15) Uani 1 1 d . . .
H17 H 0.1715 0.2052 0.0852 0.074 Uiso 1 1 calc R A .
C18 C 0.1850(3) 0.1096(3) 0.07566(11) 0.0584(14) Uani 1 1 d . A .
H18 H 0.1355 0.0999 0.0737 0.070 Uiso 1 1 calc R . .
C19 C 0.2305(3) 0.0628(3) 0.07183(9) 0.0485(12) Uani 1 1 d . . .
H19 H 0.2136 0.0200 0.0675 0.058 Uiso 1 1 calc R A .
C20 C 0.3059(3) 0.0759(3) 0.07416(8) 0.0436(11) Uani 1 1 d . A .
C21A C 0.2733(13) 0.3063(10) 0.0974(4) 0.077(6) Uani 0.367(10) 1 d PDU B 3
H21A H 0.2340 0.3161 0.0850 0.092 Uiso 0.367(10) 1 calc PR B 3
H21B H 0.3092 0.3419 0.0973 0.092 Uiso 0.367(10) 1 calc PR B 3
C22A C 0.2451(9) 0.3018(10) 0.1213(4) 0.093(6) Uani 0.367(10) 1 d PDU B 3
H22A H 0.1996 0.3252 0.1227 0.111 Uiso 0.367(10) 1 calc PR B 3
H22B H 0.2443 0.2567 0.1280 0.111 Uiso 0.367(10) 1 calc PR B 3
C23A C 0.316(3) 0.376(2) 0.1499(5) 0.071(7) Uani 0.367(10) 1 d PDU B 3
H23A H 0.2657 0.3851 0.1531 0.085 Uiso 0.367(10) 1 calc PR B 3
H23B H 0.3343 0.4189 0.1448 0.085 Uiso 0.367(10) 1 calc PR B 3
C24A C 0.3527(12) 0.3676(16) 0.1744(5) 0.080(7) Uani 0.367(10) 1 d PDU B 3
H24A H 0.3624 0.4116 0.1815 0.096 Uiso 0.367(10) 1 calc PR B 3
H24B H 0.3203 0.3442 0.1844 0.096 Uiso 0.367(10) 1 calc PR B 3
C25A C 0.4569(13) 0.3284(14) 0.1977(3) 0.113(8) Uani 0.367(10) 1 d PDU B 3
H25A H 0.4479 0.3688 0.2068 0.136 Uiso 0.367(10) 1 calc PR B 3
H25B H 0.5085 0.3270 0.1956 0.136 Uiso 0.367(10) 1 calc PR B 3
C26A C 0.4383(15) 0.2697(13) 0.2119(5) 0.111(8) Uani 0.367(10) 1 d PDU B 3
H26A H 0.4578 0.2752 0.2287 0.134 Uiso 0.367(10) 1 calc PR B 3
H26B H 0.3858 0.2656 0.2115 0.134 Uiso 0.367(10) 1 calc PR B 3
C27A C 0.462(2) 0.1445(17) 0.2093(7) 0.089(9) Uani 0.367(10) 1 d PDU B 3
H27A H 0.4112 0.1311 0.2060 0.107 Uiso 0.367(10) 1 calc PR B 3
H27B H 0.4730 0.1425 0.2268 0.107 Uiso 0.367(10) 1 calc PR B 3
C28A C 0.507(2) 0.094(2) 0.1985(7) 0.068(8) Uani 0.367(10) 1 d PDU B 3
H28A H 0.5029 0.0504 0.2062 0.082 Uiso 0.367(10) 1 calc PR B 3
H28B H 0.4934 0.0894 0.1812 0.082 Uiso 0.367(10) 1 calc PR B 3
C21B C 0.2420(7) 0.2914(7) 0.1000(3) 0.074(4) Uani 0.633(10) 1 d PDU B 4
H21C H 0.2095 0.3034 0.0859 0.089 Uiso 0.633(10) 1 calc PR B 4
H21D H 0.2143 0.2688 0.1117 0.089 Uiso 0.633(10) 1 calc PR B 4
C22B C 0.2786(7) 0.3511(6) 0.1108(2) 0.084(4) Uani 0.633(10) 1 d PDU B 4
H22C H 0.3146 0.3675 0.1005 0.101 Uiso 0.633(10) 1 calc PR B 4
H22D H 0.2436 0.3866 0.1128 0.101 Uiso 0.633(10) 1 calc PR B 4
C23B C 0.3025(14) 0.3887(11) 0.1470(4) 0.082(6) Uani 0.633(10) 1 d PDU B 4
H23C H 0.2554 0.3888 0.1534 0.098 Uiso 0.633(10) 1 calc PR B 4
H23D H 0.3069 0.4286 0.1371 0.098 Uiso 0.633(10) 1 calc PR B 4
C24B C 0.3618(8) 0.3847(7) 0.1665(3) 0.069(4) Uani 0.633(10) 1 d PDU B 4
H24C H 0.4082 0.3878 0.1596 0.083 Uiso 0.633(10) 1 calc PR B 4
H24D H 0.3584 0.4224 0.1775 0.083 Uiso 0.633(10) 1 calc PR B 4
C25B C 0.4043(7) 0.3234(7) 0.20113(18) 0.093(4) Uani 0.633(10) 1 d PDU B 4
H25C H 0.3881 0.3569 0.2122 0.112 Uiso 0.633(10) 1 calc PR B 4
H25D H 0.4537 0.3347 0.1979 0.112 Uiso 0.633(10) 1 calc PR B 4
C26B C 0.4043(8) 0.2574(7) 0.2127(3) 0.104(5) Uani 0.633(10) 1 d PDU B 4
H26C H 0.4241 0.2608 0.2295 0.124 Uiso 0.633(10) 1 calc PR B 4
H26D H 0.3549 0.2404 0.2123 0.124 Uiso 0.633(10) 1 calc PR B 4
C27B C 0.4502(13) 0.1581(9) 0.2153(4) 0.099(7) Uani 0.633(10) 1 d PDU B 4
H27C H 0.4015 0.1431 0.2178 0.119 Uiso 0.633(10) 1 calc PR B 4
H27D H 0.4751 0.1698 0.2309 0.119 Uiso 0.633(10) 1 calc PR B 4
C28B C 0.4898(12) 0.1045(12) 0.2040(4) 0.082(6) Uani 0.633(10) 1 d PDU B 4
H28C H 0.4675 0.0971 0.1877 0.099 Uiso 0.633(10) 1 calc PR B 4
H28D H 0.4849 0.0633 0.2131 0.099 Uiso 0.633(10) 1 calc PR B 4
C29 C 0.6239(4) 0.1123(3) 0.22088(13) 0.0670(17) Uani 1 1 d . B .
H29 H 0.6210 0.0925 0.2360 0.080 Uiso 1 1 calc R . .
C30 C 0.6811(3) 0.1396(3) 0.21259(12) 0.0630(15) Uani 1 1 d . B .
C31 C 0.7570(3) 0.1419(3) 0.22328(12) 0.0632(15) Uani 1 1 d . . .
H31A H 0.7586 0.1296 0.2403 0.076 Uiso 1 1 calc R B .
H31B H 0.7748 0.1876 0.2224 0.076 Uiso 1 1 calc R . .
C32 C 0.8059(4) 0.0965(3) 0.21099(12) 0.0648(16) Uani 1 1 d . B .
H32A H 0.8115 0.1127 0.1947 0.078 Uiso 1 1 calc R . .
H32B H 0.8536 0.0951 0.2200 0.078 Uiso 1 1 calc R . .
C33 C 0.7324(4) 0.0086(4) 0.19041(11) 0.0659(16) Uani 1 1 d . . .
H33 H 0.7271 0.0361 0.1767 0.079 Uiso 1 1 calc R . .
C34 C 0.6985(4) -0.0510(3) 0.19010(10) 0.0629(15) Uani 1 1 d . . .
H34 H 0.6702 -0.0649 0.1762 0.075 Uiso 1 1 calc R . .
C35 C 0.7055(3) -0.0912(3) 0.20998(9) 0.0519(12) Uani 1 1 d . . .
C36 C 0.7467(3) -0.0687(3) 0.23036(11) 0.0570(13) Uani 1 1 d . . .
H36 H 0.7509 -0.0945 0.2445 0.068 Uiso 1 1 calc R . .
C37 C 0.7811(3) -0.0091(3) 0.22974(11) 0.0557(13) Uani 1 1 d . . .
H37 H 0.8105 0.0057 0.2433 0.067 Uiso 1 1 calc R . .
C38 C 0.6704(3) -0.1563(3) 0.20975(10) 0.0506(12) Uani 1 1 d . . .
C39 C 0.6698(4) -0.1984(3) 0.19017(13) 0.0713(19) Uani 1 1 d . . .
H39 H 0.6926 -0.1851 0.1766 0.086 Uiso 1 1 calc R . .
C40 C 0.6370(4) -0.2584(4) 0.19006(14) 0.0723(18) Uani 1 1 d . . .
H40 H 0.6374 -0.2862 0.1765 0.087 Uiso 1 1 calc R . .
C41 C 0.6048(3) -0.2398(4) 0.22822(11) 0.0606(15) Uani 1 1 d . . .
H41 H 0.5815 -0.2545 0.2415 0.073 Uiso 1 1 calc R . .
C42 C 0.6383(3) -0.1793(4) 0.22923(10) 0.0590(14) Uani 1 1 d . . .
H42 H 0.6393 -0.1534 0.2433 0.071 Uiso 1 1 calc R . .
C43 C 0.5625(4) -0.3401(3) 0.20734(15) 0.0736(19) Uani 1 1 d . . .
H43A H 0.5481 -0.3513 0.2233 0.088 Uiso 1 1 calc R . .
H43B H 0.5927 -0.3763 0.2022 0.088 Uiso 1 1 calc R . .
C44 C 0.4971(4) -0.3338(3) 0.19010(14) 0.0682(17) Uani 1 1 d . . .
H44A H 0.5120 -0.3309 0.1738 0.082 Uiso 1 1 calc R . .
H44B H 0.4679 -0.3741 0.1910 0.082 Uiso 1 1 calc R . .
N9 N 0.4462(3) 0.2674(3) 0.03576(8) 0.0616(14) Uani 1 1 d . . .
N10 N 0.1702(4) 0.0410(6) 0.00979(11) 0.108(3) Uani 1 1 d . . .
N11 N 0.1950(3) -0.0537(2) 0.11725(8) 0.0534(11) Uani 1 1 d . . .
N12 N 0.4644(4) 0.1805(3) 0.14393(9) 0.0662(15) Uani 1 1 d . . .
C45 C 0.3792(4) 0.2867(4) 0.03631(11) 0.0636(16) Uani 1 1 d . . .
H45 H 0.3690 0.3302 0.0412 0.076 Uiso 1 1 calc R . .
C46 C 0.3237(3) 0.2435(4) 0.02971(11) 0.0639(16) Uani 1 1 d . . .
H46 H 0.2758 0.2578 0.0302 0.077 Uiso 1 1 calc R . .
C47 C 0.3368(3) 0.1795(4) 0.02243(10) 0.0630(17) Uani 1 1 d . . .
C48 C 0.4075(3) 0.1624(4) 0.02150(10) 0.0638(17) Uani 1 1 d . . .
H48 H 0.4190 0.1196 0.0162 0.077 Uiso 1 1 calc R . .
C49 C 0.4620(3) 0.2064(3) 0.02811(10) 0.0595(15) Uani 1 1 d . . .
H49 H 0.5104 0.1939 0.0273 0.071 Uiso 1 1 calc R . .
C50 C 0.2788(4) 0.1320(4) 0.01691(10) 0.071(2) Uani 1 1 d . . .
C51 C 0.2075(3) 0.1503(5) 0.01912(14) 0.097(3) Uani 1 1 d . . .
H51 H 0.1952 0.1939 0.0233 0.117 Uiso 1 1 calc R . .
C52 C 0.1555(5) 0.1013(7) 0.01494(17) 0.110(4) Uani 1 1 d . . .
H52 H 0.1070 0.1130 0.0159 0.132 Uiso 1 1 calc R . .
C53 C 0.2363(6) 0.0221(6) 0.00751(14) 0.111(4) Uani 1 1 d . . .
H53 H 0.2466 -0.0225 0.0040 0.133 Uiso 1 1 calc R . .
C54 C 0.2905(5) 0.0686(6) 0.01035(14) 0.101(3) Uani 1 1 d . . .
H54 H 0.3376 0.0558 0.0076 0.121 Uiso 1 1 calc R . .
C55 C 0.1120(6) -0.0116(7) 0.00813(16) 0.134(5) Uani 1 1 d . . .
H55A H 0.1232 -0.0466 -0.0031 0.160 Uiso 1 1 calc R . .
H55B H 0.0654 0.0080 0.0025 0.160 Uiso 1 1 calc R . .
C56 C 0.1097(4) -0.0399(5) 0.03314(13) 0.083(3) Uani 1 1 d . . .
C57 C 0.0670(3) -0.0129(4) 0.04904(15) 0.078(2) Uani 1 1 d . . .
H57 H 0.0328 0.0196 0.0438 0.094 Uiso 1 1 calc R . .
C58 C 0.0731(3) -0.0322(3) 0.07256(13) 0.0628(16) Uani 1 1 d . . .
H58 H 0.0432 -0.0134 0.0834 0.075 Uiso 1 1 calc R . .
C59 C 0.1230(3) -0.0793(3) 0.08023(11) 0.0561(14) Uani 1 1 d . . .
C60 C 0.1646(3) -0.1115(4) 0.06386(11) 0.0636(16) Uani 1 1 d . . .
H60 H 0.1968 -0.1462 0.0685 0.076 Uiso 1 1 calc R . .
C61 C 0.1549(4) -0.0887(5) 0.04049(12) 0.079(2) Uani 1 1 d . . .
H61 H 0.1818 -0.1088 0.0290 0.094 Uiso 1 1 calc R . .
C62 C 0.1377(4) -0.0980(3) 0.10616(11) 0.0651(16) Uani 1 1 d . . .
H62A H 0.0938 -0.0930 0.1144 0.078 Uiso 1 1 calc R . .
H62B H 0.1533 -0.1445 0.1076 0.078 Uiso 1 1 calc R . .
C63 C 0.1781(4) 0.0047(3) 0.12615(10) 0.0613(15) Uani 1 1 d . . .
H63 H 0.1295 0.0160 0.1271 0.074 Uiso 1 1 calc R . .
C64 C 0.2316(4) 0.0489(3) 0.13398(10) 0.0607(15) Uani 1 1 d . . .
H64 H 0.2191 0.0898 0.1406 0.073 Uiso 1 1 calc R . .
C65 C 0.3025(3) 0.0344(2) 0.13232(9) 0.0500(12) Uani 1 1 d . . .
C66 C 0.3188(4) -0.0286(3) 0.12386(9) 0.0532(13) Uani 1 1 d . . .
H66 H 0.3671 -0.0419 0.1235 0.064 Uiso 1 1 calc R . .
C67 C 0.2649(4) -0.0705(3) 0.11616(10) 0.0580(15) Uani 1 1 d . . .
H67 H 0.2762 -0.1123 0.1099 0.070 Uiso 1 1 calc R . .
C68 C 0.3592(4) 0.0841(3) 0.13826(9) 0.0583(15) Uani 1 1 d . . .
C69 C 0.3452(5) 0.1477(3) 0.14455(10) 0.0683(18) Uani 1 1 d . . .
H69 H 0.2974 0.1588 0.1470 0.082 Uiso 1 1 calc R . .
C70 C 0.3950(5) 0.1957(3) 0.14743(10) 0.077(2) Uani 1 1 d . . .
H70 H 0.3824 0.2390 0.1518 0.093 Uiso 1 1 calc R . .
C71 C 0.4804(5) 0.1191(4) 0.13921(12) 0.0748(19) Uani 1 1 d . . .
H71 H 0.5290 0.1083 0.1379 0.090 Uiso 1 1 calc R . .
C72 C 0.4306(4) 0.0701(3) 0.13607(11) 0.0645(16) Uani 1 1 d . . .
H72 H 0.4448 0.0267 0.1324 0.077 Uiso 1 1 calc R . .
C73 C 0.5166(5) 0.2349(4) 0.14526(12) 0.083(2) Uani 1 1 d . . .
H73A H 0.5638 0.2191 0.1521 0.099 Uiso 1 1 calc R . .
H73B H 0.5009 0.2706 0.1555 0.099 Uiso 1 1 calc R . .
C74 C 0.5216(4) 0.2603(3) 0.12014(10) 0.0635(16) Uani 1 1 d . . .
C75 C 0.5661(3) 0.2314(3) 0.10510(11) 0.0600(14) Uani 1 1 d . . .
H75 H 0.5996 0.1992 0.1111 0.072 Uiso 1 1 calc R . .
C76 C 0.5626(3) 0.2486(3) 0.08139(11) 0.0572(14) Uani 1 1 d . . .
H76 H 0.5924 0.2273 0.0711 0.069 Uiso 1 1 calc R . .
C77 C 0.5154(3) 0.2973(3) 0.07271(10) 0.0511(12) Uani 1 1 d . . .
C78 C 0.4737(3) 0.3305(3) 0.08808(11) 0.0555(13) Uani 1 1 d . . .
H78 H 0.4434 0.3655 0.0824 0.067 Uiso 1 1 calc R . .
C79 C 0.4771(3) 0.3118(3) 0.11151(11) 0.0586(14) Uani 1 1 d . . .
H79 H 0.4488 0.3342 0.1220 0.070 Uiso 1 1 calc R . .
C80 C 0.5050(4) 0.3114(4) 0.04644(11) 0.0707(19) Uani 1 1 d . . .
H80A H 0.4919 0.3581 0.0437 0.085 Uiso 1 1 calc R . .
H80B H 0.5496 0.3025 0.0390 0.085 Uiso 1 1 calc R . .
P1 P 0.25737(9) 0.05943(13) 0.20586(3) 0.0763(6) Uani 1 1 d D . .
F1 F 0.2678(4) 0.1322(4) 0.19873(14) 0.144(3) Uani 1 1 d D . .
F2 F 0.2441(4) -0.0154(3) 0.21265(9) 0.117(2) Uani 1 1 d D . .
F3 F 0.3125(2) 0.0670(3) 0.22831(7) 0.0821(12) Uani 1 1 d D . .
F4 F 0.1946(2) 0.0787(4) 0.22194(8) 0.120(2) Uani 1 1 d D . .
F5 F 0.2008(3) 0.0565(6) 0.18374(8) 0.197(5) Uani 1 1 d D . .
F6 F 0.3196(2) 0.0385(2) 0.18989(7) 0.0774(11) Uani 1 1 d D . .
P2 P 0.42532(18) 0.53778(15) 0.12662(6) 0.1148(9) Uani 1 1 d . . .
F7 F 0.4045(5) 0.5242(4) 0.15215(15) 0.145(3) Uani 1 1 d . . .
F8 F 0.4542(6) 0.5507(4) 0.10161(18) 0.183(4) Uani 1 1 d . . .
F9 F 0.4990(8) 0.5655(6) 0.1399(2) 0.227(6) Uani 1 1 d . . .
F10 F 0.3958(10) 0.6055(7) 0.1270(3) 0.337(13) Uani 1 1 d . . .
F11 F 0.3630(8) 0.5052(11) 0.1149(2) 0.353(14) Uani 1 1 d . . .
F12 F 0.4670(7) 0.4717(4) 0.1306(2) 0.185(4) Uani 1 1 d . . .
P3 P 0.5000 0.48796(11) 0.2500 0.0523(5) Uani 1 2 d S . .
F13 F 0.5551(4) 0.5305(5) 0.24050(13) 0.167(4) Uani 1 1 d . . .
F14 F 0.4544(2) 0.4859(3) 0.22527(7) 0.1025(18) Uani 1 1 d . . .
F15 F 0.5487(6) 0.4330(5) 0.24156(16) 0.208(5) Uani 1 1 d . . .
P4 P 0.0000 0.44521(11) 0.2500 0.0618(6) Uani 1 2 d S . .
F16 F 0.0000 0.5242(3) 0.2500 0.092(2) Uani 1 2 d S . .
F17 F 0.0000 0.3673(3) 0.2500 0.0865(18) Uani 1 2 d S . .
F18 F 0.0838(3) 0.4453(2) 0.25722(8) 0.0892(13) Uani 1 1 d . . .
F19 F -0.0129(3) 0.4448(2) 0.27714(8) 0.0898(14) Uani 1 1 d . . .
P5 P 0.04327(9) 0.38948(10) 0.12830(3) 0.0684(5) Uani 1 1 d . . .
F20 F 0.0249(3) 0.4531(3) 0.11307(9) 0.0986(15) Uani 1 1 d . . .
F21 F 0.0576(3) 0.3228(3) 0.14251(9) 0.0986(16) Uani 1 1 d . . .
F22 F 0.0158(4) 0.4221(3) 0.15118(11) 0.133(2) Uani 1 1 d . . .
F23 F -0.0340(3) 0.3641(4) 0.12110(16) 0.151(3) Uani 1 1 d . . .
F24 F 0.0726(3) 0.3562(2) 0.10569(8) 0.0928(14) Uani 1 1 d . . .
F25 F 0.1214(3) 0.4149(3) 0.13573(7) 0.0929(14) Uani 1 1 d . . .
P6A P 0.4725(3) 0.6912(4) 0.02637(7) 0.0815(16) Uani 0.664(14) 1 d P C 1
F26A F 0.5520(7) 0.7184(6) 0.0238(3) 0.146(5) Uani 0.664(14) 1 d P C 1
F27A F 0.3925(5) 0.6648(6) 0.0255(3) 0.138(6) Uani 0.664(14) 1 d P C 1
F28A F 0.5004(8) 0.6370(6) 0.04408(15) 0.113(4) Uani 0.664(14) 1 d P C 1
F29A F 0.4595(11) 0.7381(8) 0.0478(2) 0.184(7) Uani 0.664(14) 1 d P C 1
F30A F 0.4488(8) 0.7492(9) 0.0107(3) 0.150(6) Uani 0.664(14) 1 d P C 1
F31A F 0.4857(6) 0.6436(8) 0.0058(2) 0.103(4) Uani 0.664(14) 1 d P C 1
P6B P 0.4611(4) 0.6598(5) 0.02343(12) 0.068(2) Uani 0.336(14) 1 d PD C 2
F26B F 0.4753(19) 0.7197(9) 0.0081(4) 0.20(3) Uani 0.336(14) 1 d PD C 2
F27B F 0.4545(15) 0.5979(8) 0.0400(4) 0.159(12) Uani 0.336(14) 1 d PD C 2
F28B F 0.5395(8) 0.6726(13) 0.0381(4) 0.123(10) Uani 0.336(14) 1 d PD C 2
F29B F 0.4236(11) 0.7070(7) 0.0414(3) 0.129(9) Uani 0.336(14) 1 d PD C 2
F30B F 0.3882(8) 0.6479(14) 0.0095(5) 0.29(3) Uani 0.336(14) 1 d PD C 2
F31B F 0.4972(9) 0.6143(8) 0.0048(3) 0.058(4) Uani 0.336(14) 1 d PD C 2
P7A P 0.5898(3) 0.0413(2) 0.01779(7) 0.0855(12) Uani 0.50 1 d P D 1
F32A F 0.6306(9) -0.0158(8) 0.0332(3) 0.138(5) Uani 0.50 1 d P D 1
F33A F 0.5514(5) 0.1008(5) 0.00283(15) 0.083(2) Uani 0.50 1 d P D 1
F34A F 0.5782(6) -0.0057(5) -0.0043(2) 0.102(3) Uani 0.50 1 d P D 1
F35A F 0.5198(9) 0.0209(7) 0.0264(3) 0.139(5) Uani 0.50 1 d P D 1
F36A F 0.5930(14) 0.0894(8) 0.0390(2) 0.127(7) Uani 0.50 1 d P D 1
F37A F 0.6657(6) 0.0621(7) 0.0092(2) 0.106(3) Uani 0.50 1 d P D 1
P7B P 0.6464(3) 0.1095(2) 0.02829(8) 0.0834(11) Uani 0.50 1 d PD E 2
F32B F 0.6695(6) 0.0372(4) 0.03373(16) 0.094(3) Uani 0.50 1 d PD E 2
F33B F 0.6265(5) 0.1845(5) 0.0236(2) 0.101(3) Uani 0.50 1 d PD E 2
F34B F 0.6226(6) 0.0865(7) 0.00200(17) 0.114(4) Uani 0.50 1 d PD E 2
F35B F 0.7253(5) 0.1246(5) 0.0199(2) 0.107(3) Uani 0.50 1 d PD E 2
F36B F 0.6724(9) 0.1292(7) 0.05424(18) 0.146(6) Uani 0.50 1 d PD E 2
F37B F 0.5685(9) 0.0950(13) 0.0365(4) 0.194(15) Uani 0.50 1 d PD E 2
N13 N 0.3735(4) 0.4495(4) 0.04671(11) 0.0842(19) Uani 1 1 d D . .
C81 C 0.3517(5) 0.4998(5) 0.05435(16) 0.090(2) Uani 1 1 d D . .
C82 C 0.3290(11) 0.5612(6) 0.0611(3) 0.166(7) Uani 1 1 d D . .
H82A H 0.3705 0.5883 0.0664 0.250 Uiso 1 1 calc R . .
H82B H 0.2984 0.5563 0.0741 0.250 Uiso 1 1 calc R . .
H82C H 0.3020 0.5824 0.0475 0.250 Uiso 1 1 calc R . .
N14 N 0.5938(5) 0.3779(4) 0.16020(12) 0.094(2) Uani 1 1 d . . .
C83 C 0.5783(5) 0.4235(5) 0.16974(12) 0.087(3) Uani 1 1 d . . .
C84 C 0.5609(6) 0.4815(6) 0.18229(19) 0.116(4) Uani 1 1 d . . .
H84A H 0.6048 0.5045 0.1881 0.174 Uiso 1 1 calc R . .
H84B H 0.5345 0.4692 0.1958 0.174 Uiso 1 1 calc R . .
H84C H 0.5313 0.5105 0.1716 0.174 Uiso 1 1 calc R . .
N15 N 0.3942(11) 0.3003(9) 0.2844(3) 0.208(8) Uani 1 1 d D . .
C85 C 0.3405(6) 0.2966(5) 0.2687(3) 0.128(5) Uani 1 1 d D . .
C86 C 0.2932(6) 0.2854(6) 0.2512(3) 0.138(5) Uani 1 1 d D . .
H86A H 0.2761 0.3273 0.2442 0.207 Uiso 1 1 calc R . .
H86B H 0.2532 0.2613 0.2569 0.207 Uiso 1 1 calc R . .
H86C H 0.3144 0.2591 0.2391 0.207 Uiso 1 1 calc R . .
N16 N 0.1586(8) 0.5798(7) 0.1310(4) 0.197(8) Uani 1 1 d . . .
C87 C 0.1681(6) 0.5480(6) 0.1129(4) 0.130(5) Uani 1 1 d . . .
C88 C 0.1753(10) 0.5080(10) 0.0938(2) 0.167(7) Uani 1 1 d . . .
H88A H 0.1375 0.4747 0.0928 0.250 Uiso 1 1 calc R . .
H88B H 0.2219 0.4862 0.0958 0.250 Uiso 1 1 calc R . .
H88C H 0.1716 0.5343 0.0792 0.250 Uiso 1 1 calc R . .
N17 N 0.1221(5) 0.1756(5) 0.13636(14) 0.110(3) Uani 1 1 d . . .
C89 C 0.0748(6) 0.1858(5) 0.12267(17) 0.092(3) Uani 1 1 d . . .
C90 C 0.0185(6) 0.2004(5) 0.10441(18) 0.099(3) Uani 1 1 d . . .
H90A H 0.0272 0.2435 0.0974 0.149 Uiso 1 1 calc R . .
H90B H -0.0273 0.2010 0.1114 0.149 Uiso 1 1 calc R . .
H90C H 0.0174 0.1666 0.0920 0.149 Uiso 1 1 calc R . .
N18 N 0.1753(5) 0.3263(6) 0.03778(16) 0.132(4) Uani 1 1 d . . .
C91 C 0.1217(6) 0.3478(8) 0.04152(17) 0.144(6) Uani 1 1 d . . .
C92 C 0.0530(6) 0.3770(10) 0.0452(2) 0.162(7) Uani 1 1 d . . .
H92A H 0.0531 0.4236 0.0407 0.243 Uiso 1 1 calc R . .
H92B H 0.0445 0.3732 0.0620 0.243 Uiso 1 1 calc R . .
H92C H 0.0151 0.3540 0.0354 0.243 Uiso 1 1 calc R . .
N19 N 0.6750(15) 0.2290(12) 0.0389(5) 0.149(9) Uani 0.50 1 d P F -1
C93 C 0.7014(9) 0.2294(10) 0.0229(3) 0.094(6) Uani 0.50 1 d P F -1
C94 C 0.7416(15) 0.2242(12) 0.0040(5) 0.122(8) Uani 0.50 1 d P F -1
H94A H 0.7134 0.2387 -0.0105 0.184 Uiso 0.50 1 calc PR F -1
H94B H 0.7559 0.1782 0.0022 0.184 Uiso 0.50 1 calc PR F -1
H94C H 0.7841 0.2518 0.0068 0.184 Uiso 0.50 1 calc PR F -1

loop_
_atom_site_aniso_label
_atom_site_aniso_U_11
_atom_site_aniso_U_22
_atom_site_aniso_U_33
_atom_site_aniso_U_23
_atom_site_aniso_U_13
_atom_site_aniso_U_12
O1 0.107(4) 0.074(3) 0.058(3) 0.017(2) -0.020(2) -0.035(3)
O2A 0.060(3) 0.0426(18) 0.066(5) -0.007(2) -0.004(3) -0.0025(17)
O3A 0.060(3) 0.0426(18) 0.066(5) -0.007(2) -0.004(3) -0.0025(17)
O2B 0.060(3) 0.0426(18) 0.066(5) -0.007(2) -0.004(3) -0.0025(17)
O3B 0.060(3) 0.0426(18) 0.066(5) -0.007(2) -0.004(3) -0.0025(17)
O4 0.059(2) 0.053(2) 0.062(2) -0.0141(18) 0.0155(18) -0.0095(18)
O5 0.091(3) 0.046(2) 0.073(3) 0.002(2) 0.011(2) 0.010(2)
O6A 0.096(12) 0.063(9) 0.072(9) 0.039(8) 0.030(9) -0.010(8)
O7A 0.075(8) 0.088(9) 0.075(8) -0.036(7) 0.026(6) -0.019(7)
O8A 0.11(2) 0.133(18) 0.038(8) 0.017(10) -0.029(11) -0.020(14)
O6B 0.134(10) 0.187(14) 0.222(15) -0.165(12) -0.093(10) 0.117(10)
O7B 0.065(4) 0.076(5) 0.053(4) -0.010(4) 0.018(3) -0.007(4)
O8B 0.082(11) 0.138(11) 0.059(9) 0.031(7) -0.005(9) 0.003(7)
N1 0.056(3) 0.057(3) 0.066(3) 0.006(2) 0.018(2) -0.002(2)
N2 0.061(3) 0.056(3) 0.044(2) 0.004(2) 0.0086(19) 0.003(2)
N3 0.050(2) 0.046(2) 0.040(2) 0.0017(18) 0.0010(17) -0.0077(18)
N4 0.067(3) 0.092(4) 0.083(4) 0.039(3) -0.017(3) -0.031(3)
N5 0.077(4) 0.099(5) 0.078(4) 0.043(4) -0.012(3) -0.033(3)
N6 0.086(4) 0.085(4) 0.076(4) 0.027(3) -0.005(3) -0.035(3)
N7 0.064(3) 0.064(3) 0.057(3) -0.008(2) 0.007(2) -0.019(2)
N8 0.048(2) 0.055(3) 0.075(3) 0.005(2) 0.016(2) 0.005(2)
C1 0.056(3) 0.053(3) 0.059(3) -0.012(3) 0.008(2) -0.006(2)
C2 0.061(3) 0.058(3) 0.055(3) 0.005(3) 0.017(3) -0.004(3)
C3 0.065(3) 0.050(3) 0.045(3) 0.003(2) -0.002(2) 0.000(3)
C4 0.065(4) 0.071(4) 0.072(4) 0.018(3) 0.007(3) 0.003(3)
C5A 0.091(13) 0.065(11) 0.073(11) 0.054(9) 0.007(9) 0.018(9)
C6A 0.102(13) 0.033(7) 0.092(10) 0.035(7) -0.029(10) 0.019(8)
C7A 0.15(2) 0.094(17) 0.18(2) 0.027(17) 0.037(19) 0.007(18)
C8A 0.118(14) 0.046(9) 0.092(12) -0.003(9) 0.005(11) 0.044(9)
C9A 0.11(2) 0.100(17) 0.11(2) -0.014(17) 0.048(18) 0.038(15)
C5B 0.114(13) 0.022(5) 0.098(10) 0.019(6) 0.003(9) -0.016(6)
C6B 0.178(16) 0.048(10) 0.131(11) 0.040(9) -0.100(12) -0.038(10)
C7B 0.091(11) 0.038(7) 0.182(14) 0.027(8) 0.023(11) 0.008(7)
C8B 0.119(11) 0.045(6) 0.121(11) -0.023(7) 0.041(10) -0.003(7)
C9B 0.065(8) 0.066(9) 0.095(13) -0.035(10) 0.014(8) -0.015(7)
C10 0.085(5) 0.065(4) 0.122(7) -0.033(4) 0.046(5) -0.001(4)
C11 0.049(3) 0.044(3) 0.039(2) -0.008(2) 0.010(2) -0.008(2)
C12 0.049(3) 0.059(3) 0.046(3) -0.003(2) 0.010(2) 0.002(2)
C13 0.049(3) 0.061(3) 0.045(3) -0.004(2) 0.005(2) -0.011(2)
C14 0.053(3) 0.053(3) 0.040(2) 0.000(2) 0.005(2) -0.012(2)
C15 0.052(3) 0.050(3) 0.034(2) 0.006(2) 0.0066(19) -0.007(2)
C16 0.068(3) 0.045(3) 0.048(3) 0.015(2) 0.008(2) 0.008(2)
C17 0.061(3) 0.061(4) 0.063(3) 0.015(3) 0.014(3) 0.015(3)
C18 0.049(3) 0.066(4) 0.061(3) 0.024(3) 0.010(2) 0.000(3)
C19 0.048(3) 0.061(3) 0.036(2) 0.008(2) 0.0026(19) -0.004(2)
C20 0.052(3) 0.044(3) 0.036(2) 0.006(2) 0.0070(19) -0.008(2)
C21A 0.071(13) 0.026(8) 0.127(13) -0.015(9) -0.029(10) 0.003(9)
C22A 0.080(12) 0.073(12) 0.119(13) -0.035(11) -0.023(10) 0.030(10)
C23A 0.060(15) 0.075(13) 0.083(15) -0.022(14) 0.040(12) 0.011(11)
C24A 0.093(15) 0.068(16) 0.083(17) -0.018(15) 0.031(12) -0.009(14)
C25A 0.083(14) 0.162(19) 0.096(14) -0.078(12) 0.010(11) -0.044(14)
C26A 0.077(15) 0.19(2) 0.066(12) -0.044(13) -0.007(12) -0.006(15)
C27A 0.07(2) 0.15(2) 0.047(16) 0.014(15) 0.013(13) -0.014(14)
C28A 0.06(2) 0.099(15) 0.043(12) 0.020(10) 0.013(10) -0.037(13)
C21B 0.062(8) 0.064(8) 0.097(9) 0.001(6) 0.009(6) 0.013(6)
C22B 0.098(8) 0.065(7) 0.088(8) -0.016(6) 0.006(7) 0.018(6)
C23B 0.063(12) 0.113(15) 0.073(8) 0.004(9) 0.023(6) -0.007(10)
C24B 0.064(7) 0.074(10) 0.074(9) -0.018(7) 0.025(6) -0.006(6)
C25B 0.067(7) 0.138(10) 0.075(7) -0.046(7) 0.010(6) -0.022(8)
C26B 0.075(9) 0.179(13) 0.057(7) -0.003(8) 0.008(7) -0.014(10)
C27B 0.057(7) 0.194(18) 0.051(11) 0.055(11) 0.020(7) 0.011(9)
C28B 0.046(10) 0.128(15) 0.072(15) 0.042(12) 0.003(8) -0.027(8)
C29 0.064(4) 0.065(4) 0.069(4) 0.018(3) -0.002(3) -0.020(3)
C30 0.062(3) 0.056(3) 0.070(4) 0.011(3) 0.000(3) -0.010(3)
C31 0.062(3) 0.057(3) 0.069(4) -0.004(3) 0.003(3) -0.018(3)
C32 0.063(3) 0.064(4) 0.068(4) 0.000(3) 0.012(3) -0.021(3)
C33 0.071(4) 0.076(4) 0.052(3) -0.002(3) 0.012(3) -0.014(3)
C34 0.083(4) 0.066(4) 0.039(3) -0.012(3) 0.007(3) -0.013(3)
C35 0.055(3) 0.058(3) 0.044(3) -0.007(2) 0.012(2) -0.005(2)
C36 0.053(3) 0.064(3) 0.054(3) -0.011(3) 0.006(2) 0.003(3)
C37 0.050(3) 0.064(3) 0.053(3) -0.007(3) 0.002(2) -0.006(3)
C38 0.048(3) 0.054(3) 0.052(3) -0.005(2) 0.012(2) 0.002(2)
C39 0.081(4) 0.061(4) 0.079(4) -0.029(3) 0.044(3) -0.019(3)
C40 0.079(4) 0.062(4) 0.082(4) -0.020(3) 0.040(3) -0.013(3)
C41 0.048(3) 0.078(4) 0.055(3) 0.015(3) 0.002(2) -0.005(3)
C42 0.056(3) 0.078(4) 0.044(3) -0.003(3) 0.006(2) -0.002(3)
C43 0.075(4) 0.045(3) 0.105(5) 0.000(3) 0.032(4) 0.010(3)
C44 0.069(4) 0.052(3) 0.087(4) -0.014(3) 0.029(3) 0.000(3)
N9 0.060(3) 0.081(4) 0.043(2) 0.011(2) 0.000(2) -0.031(3)
N10 0.090(5) 0.170(9) 0.058(3) 0.051(5) -0.025(3) -0.096(6)
N11 0.077(3) 0.043(2) 0.042(2) 0.0082(18) 0.011(2) -0.006(2)
N12 0.111(5) 0.044(3) 0.043(2) 0.000(2) -0.001(3) -0.026(3)
C45 0.068(4) 0.069(4) 0.052(3) 0.016(3) -0.007(3) -0.017(3)
C46 0.050(3) 0.083(4) 0.056(3) 0.015(3) -0.011(2) -0.017(3)
C47 0.050(3) 0.096(5) 0.041(3) 0.017(3) -0.003(2) -0.032(3)
C48 0.061(3) 0.090(5) 0.041(3) 0.000(3) 0.007(2) -0.035(3)
C49 0.056(3) 0.075(4) 0.048(3) 0.004(3) 0.010(2) -0.027(3)
C50 0.070(4) 0.108(6) 0.035(3) 0.018(3) -0.005(2) -0.048(4)
C51 0.046(3) 0.150(8) 0.090(5) 0.077(6) -0.017(3) -0.042(4)
C52 0.067(5) 0.154(10) 0.100(6) 0.088(7) -0.038(4) -0.062(6)
C53 0.117(7) 0.158(9) 0.062(4) -0.025(5) 0.025(4) -0.098(7)
C54 0.083(5) 0.153(9) 0.071(4) -0.034(5) 0.025(4) -0.077(6)
C55 0.119(7) 0.195(11) 0.078(5) 0.060(6) -0.037(5) -0.125(8)
C56 0.052(3) 0.125(7) 0.069(4) 0.034(4) -0.017(3) -0.056(4)
C57 0.045(3) 0.077(4) 0.108(6) 0.047(4) -0.014(3) -0.028(3)
C58 0.044(3) 0.058(3) 0.089(4) 0.020(3) 0.015(3) -0.015(2)
C59 0.048(3) 0.058(3) 0.063(3) 0.011(3) 0.007(2) -0.020(2)
C60 0.049(3) 0.083(4) 0.058(3) -0.006(3) 0.001(2) -0.012(3)
C61 0.063(4) 0.120(6) 0.053(3) 0.003(4) 0.001(3) -0.046(4)
C62 0.085(4) 0.057(3) 0.054(3) 0.007(3) 0.009(3) -0.016(3)
C63 0.074(4) 0.066(4) 0.047(3) 0.005(3) 0.017(3) -0.007(3)
C64 0.097(5) 0.046(3) 0.042(3) -0.003(2) 0.018(3) 0.005(3)
C65 0.080(4) 0.033(2) 0.038(2) 0.006(2) 0.008(2) -0.002(2)
C66 0.083(4) 0.034(2) 0.042(3) 0.000(2) 0.004(2) 0.002(2)
C67 0.096(4) 0.035(3) 0.042(3) 0.007(2) -0.002(3) -0.006(3)
C68 0.101(5) 0.037(3) 0.036(2) 0.001(2) 0.001(3) -0.008(3)
C69 0.119(6) 0.042(3) 0.046(3) -0.003(2) 0.019(3) -0.008(3)
C70 0.156(8) 0.040(3) 0.038(3) -0.005(2) 0.018(4) -0.025(4)
C71 0.094(5) 0.064(4) 0.062(4) 0.001(3) -0.012(3) -0.006(4)
C72 0.086(4) 0.045(3) 0.060(3) -0.004(3) -0.008(3) 0.004(3)
C73 0.129(6) 0.059(4) 0.057(4) -0.009(3) -0.008(4) -0.035(4)
C74 0.084(4) 0.053(3) 0.050(3) -0.004(3) -0.011(3) -0.023(3)
C75 0.067(3) 0.047(3) 0.063(3) -0.007(3) -0.009(3) -0.013(3)
C76 0.053(3) 0.057(3) 0.062(3) -0.019(3) 0.006(2) -0.018(3)
C77 0.050(3) 0.052(3) 0.051(3) -0.001(2) 0.005(2) -0.021(2)
C78 0.059(3) 0.045(3) 0.062(3) 0.006(2) 0.001(3) -0.015(2)
C79 0.070(3) 0.047(3) 0.060(3) -0.003(3) 0.012(3) -0.013(3)
C80 0.072(4) 0.083(5) 0.056(3) 0.003(3) -0.003(3) -0.044(4)
P1 0.0573(9) 0.1233(17) 0.0485(9) 0.0187(9) 0.0054(7) 0.0102(10)
F1 0.121(4) 0.151(6) 0.168(6) 0.085(5) 0.048(4) 0.055(4)
F2 0.133(4) 0.139(5) 0.084(3) -0.012(3) 0.040(3) -0.043(4)
F3 0.067(2) 0.116(4) 0.063(2) -0.004(2) 0.0056(17) 0.011(2)
F4 0.061(2) 0.231(7) 0.069(3) 0.037(3) 0.0125(19) 0.043(3)
F5 0.073(3) 0.465(16) 0.052(2) 0.022(5) 0.001(2) -0.030(6)
F6 0.077(2) 0.100(3) 0.057(2) 0.002(2) 0.0175(17) -0.012(2)
P2 0.120(2) 0.0918(17) 0.138(2) -0.0085(17) 0.0382(18) 0.0120(15)
F7 0.157(6) 0.116(5) 0.167(7) 0.031(5) 0.044(5) 0.012(4)
F8 0.236(10) 0.140(7) 0.193(8) -0.043(6) 0.129(8) -0.066(7)
F9 0.275(13) 0.164(9) 0.235(11) 0.052(8) -0.009(10) -0.105(9)
F10 0.49(2) 0.233(13) 0.339(16) 0.151(12) 0.314(18) 0.255(16)
F11 0.268(14) 0.61(3) 0.158(8) 0.166(14) -0.077(9) -0.307(19)
F12 0.253(11) 0.092(5) 0.206(9) -0.022(5) 0.002(8) -0.008(6)
P3 0.0559(11) 0.0510(11) 0.0508(10) 0.000 0.0097(8) 0.000
F13 0.136(5) 0.239(9) 0.122(5) 0.099(6) -0.012(4) -0.094(6)
F14 0.076(3) 0.173(5) 0.058(2) -0.014(3) 0.0008(19) 0.030(3)
F15 0.246(10) 0.209(9) 0.157(7) -0.059(6) -0.047(6) 0.158(8)
P4 0.0779(14) 0.0507(12) 0.0534(12) 0.000 -0.0123(10) 0.000
F16 0.167(7) 0.054(3) 0.058(3) 0.000 0.029(4) 0.000
F17 0.064(3) 0.058(3) 0.136(5) 0.000 0.001(3) 0.000
F18 0.089(3) 0.087(3) 0.086(3) 0.007(2) -0.023(2) -0.027(2)
F19 0.122(4) 0.081(3) 0.063(2) 0.015(2) -0.006(2) -0.023(3)
P5 0.0685(10) 0.0747(11) 0.0641(10) 0.0214(8) 0.0182(7) 0.0203(8)
F20 0.110(3) 0.102(4) 0.083(3) 0.035(3) 0.003(3) 0.035(3)
F21 0.118(4) 0.089(3) 0.095(3) 0.043(3) 0.045(3) 0.036(3)
F22 0.180(6) 0.115(5) 0.115(4) 0.021(4) 0.080(4) 0.048(4)
F23 0.071(3) 0.177(7) 0.205(7) 0.084(6) 0.010(4) -0.012(4)
F24 0.132(4) 0.082(3) 0.068(2) -0.001(2) 0.026(2) -0.018(3)
F25 0.088(3) 0.124(4) 0.064(2) 0.005(2) -0.008(2) 0.008(3)
P6A 0.096(3) 0.093(4) 0.0563(19) 0.007(2) 0.0145(16) -0.007(2)
F26A 0.140(9) 0.116(9) 0.179(12) 0.023(8) -0.005(8) -0.043(7)
F27A 0.106(7) 0.128(9) 0.193(13) 0.062(9) 0.085(8) 0.032(6)
F28A 0.166(11) 0.106(8) 0.070(4) 0.019(5) 0.022(5) 0.028(7)
F29A 0.28(2) 0.129(11) 0.137(9) -0.034(8) 0.010(11) 0.088(12)
F30A 0.154(9) 0.156(12) 0.147(12) 0.072(10) 0.046(8) -0.009(10)
F31A 0.068(5) 0.162(13) 0.078(5) -0.039(8) 0.007(4) 0.013(7)
P6B 0.090(4) 0.057(4) 0.060(4) -0.013(3) 0.028(3) -0.031(3)
F26B 0.39(7) 0.080(14) 0.14(2) 0.024(14) 0.17(4) 0.02(2)
F27B 0.22(3) 0.065(11) 0.21(2) 0.040(13) 0.13(2) 0.022(13)
F28B 0.091(12) 0.16(2) 0.111(16) -0.043(16) -0.043(11) 0.021(13)
F29B 0.22(2) 0.074(10) 0.113(13) -0.057(10) 0.116(15) -0.049(12)
F30B 0.113(15) 0.42(5) 0.30(3) -0.32(4) -0.11(2) 0.16(2)
F31B 0.045(7) 0.078(9) 0.049(7) -0.020(7) 0.002(5) 0.001(6)
P7A 0.114(3) 0.082(3) 0.064(2) 0.0031(19) 0.027(2) 0.023(2)
F32A 0.176(13) 0.120(10) 0.126(10) 0.025(8) 0.054(9) 0.063(10)
F33A 0.087(5) 0.097(6) 0.069(5) -0.001(4) 0.021(4) 0.001(5)
F34A 0.100(6) 0.087(6) 0.125(8) -0.016(6) 0.049(6) 0.008(5)
F35A 0.174(12) 0.109(9) 0.151(11) 0.033(8) 0.107(10) 0.036(9)
F36A 0.25(2) 0.088(9) 0.047(5) -0.001(5) 0.045(8) 0.036(12)
F37A 0.086(7) 0.121(9) 0.111(8) -0.006(7) 0.004(6) 0.007(6)
P7B 0.102(3) 0.074(2) 0.078(2) 0.000(2) 0.033(2) 0.009(2)
F32B 0.139(8) 0.067(5) 0.082(6) -0.006(5) 0.050(6) 0.020(5)
F33B 0.090(6) 0.110(8) 0.109(7) 0.012(6) 0.038(5) 0.023(6)
F34B 0.089(7) 0.166(12) 0.087(7) -0.004(7) 0.009(5) 0.018(8)
F35B 0.097(6) 0.077(6) 0.149(9) -0.003(6) 0.027(6) 0.016(5)
F36B 0.238(17) 0.112(9) 0.092(7) -0.028(7) 0.028(9) 0.049(10)
F37B 0.20(2) 0.17(2) 0.23(3) -0.002(18) 0.15(2) 0.057(17)
N13 0.101(5) 0.082(5) 0.066(4) 0.018(3) -0.011(3) -0.010(4)
C81 0.107(6) 0.079(6) 0.085(5) 0.028(4) 0.022(5) 0.010(5)
C82 0.27(2) 0.113(9) 0.131(10) 0.050(8) 0.100(12) 0.042(11)
N14 0.125(6) 0.097(5) 0.062(4) -0.014(4) 0.018(4) -0.014(4)
C83 0.090(5) 0.124(7) 0.049(3) -0.015(4) 0.013(3) -0.045(5)
C84 0.113(7) 0.141(9) 0.098(6) -0.055(7) 0.035(6) -0.033(7)
N15 0.28(2) 0.173(14) 0.154(12) -0.010(10) -0.078(13) -0.017(13)
C85 0.105(8) 0.082(6) 0.207(15) 0.050(8) 0.069(9) 0.039(6)
C86 0.080(6) 0.106(8) 0.230(16) 0.072(9) 0.016(8) 0.021(6)
N16 0.133(10) 0.105(9) 0.36(3) -0.039(12) 0.057(13) -0.019(7)
C87 0.085(6) 0.081(7) 0.222(17) 0.033(9) 0.008(8) -0.012(5)
C88 0.194(15) 0.220(18) 0.089(7) 0.001(10) 0.032(9) -0.100(14)
N17 0.130(7) 0.126(7) 0.078(4) 0.009(4) 0.033(5) 0.055(6)
C89 0.105(6) 0.094(6) 0.082(5) 0.005(5) 0.034(5) 0.036(5)
C90 0.116(7) 0.077(5) 0.104(6) 0.013(5) 0.008(5) 0.019(5)
N18 0.108(6) 0.191(10) 0.101(6) 0.076(6) 0.026(5) 0.064(7)
C91 0.094(6) 0.263(17) 0.076(5) 0.058(8) 0.018(5) 0.086(9)
C92 0.107(8) 0.29(2) 0.088(6) 0.022(9) 0.028(5) 0.095(11)
N19 0.20(2) 0.118(16) 0.144(17) -0.031(14) 0.082(17) -0.015(15)
C93 0.081(10) 0.117(14) 0.082(10) -0.048(10) -0.012(8) 0.036(10)
C94 0.129(17) 0.115(18) 0.127(19) -0.021(16) 0.024(14) 0.021(17)

loop_
_atom_type_symbol
_atom_type_description
_atom_type_scat_dispersion_real
_atom_type_scat_dispersion_imag
_atom_type_scat_source
C C 0.0181 0.0091 'International Tables Vol C Tables 4.2.6.8 and 6.1.1.4'
H H 0.0000 0.0000 'International Tables Vol C Tables 4.2.6.8 and 6.1.1.4'
N N 0.0311 0.0180 'International Tables Vol C Tables 4.2.6.8 and 6.1.1.4'
O O 0.0492 0.0322 'International Tables Vol C Tables 4.2.6.8 and 6.1.1.4'
F F 0.0727 0.0534 'International Tables Vol C Tables 4.2.6.8 and 6.1.1.4'
P P 0.2955 0.4335 'International Tables Vol C Tables 4.2.6.8 and 6.1.1.4'

loop_
_geom_angle_atom_site_label_1
_geom_angle_atom_site_label_2
_geom_angle_atom_site_label_3
_geom_angle
_geom_angle_site_symmetry_1
_geom_angle_site_symmetry_3
C5B O1 C4 114.2(8) . .
C5B O1 C5A 23.5(7) . .
C4 O1 C5A 122.7(9) . .
C7A O2A C6A 101.1(9) . .
C7A O2A C5A 152.5(11) . .
C6A O2A C5A 51.4(7) . .
C9A O3A C8A 119(2) . .
C7B O2B C6B 127.4(14) . .
C9B O3B C8B 113.8(11) . .
C11 O4 C10 116.2(5) . .
C21A O5 C16 134.6(11) . .
C21A O5 C21B 26.6(9) . .
C16 O5 C21B 110.2(6) . .
C23A O6A C22A 123(3) . .
C24A O7A C25A 114.9(18) . .
C27A O8A C26A 131(3) . .
C23B O6B C22B 99.4(12) . .
C24B O7B C25B 115.0(11) . .
C27B O8B C26B 101.0(9) . .
N2 N1 C1 108.2(5) . .
N1 N2 N3 107.2(4) . .
N2 N3 C2 110.3(5) . .
N2 N3 C3 120.1(4) . .
C2 N3 C3 129.3(5) . .
C28A N4 N5 113.8(17) . .
C28A N4 C29 134.7(19) . .
N5 N4 C29 110.0(5) . .
C28A N4 C28B 18.3(18) . .
N5 N4 C28B 122.2(10) . .
C29 N4 C28B 127.4(11) . .
N4 N5 N6 107.9(5) . .
N5 N6 C30 107.7(6) . .
C33 N7 C37 121.2(5) . .
C33 N7 C32 120.8(6) . .
C37 N7 C32 117.9(5) . .
C40 N8 C41 120.2(6) . .
C40 N8 C43 119.4(6) . .
C41 N8 C43 120.2(5) . .
C2 C1 N1 108.0(5) . .
C2 C1 C44 130.9(6) . .
N1 C1 C44 121.0(6) . .
N3 C2 C1 106.2(5) . .
N3 C2 H2 126.9 . .
C1 C2 H2 126.9 . .
N3 C3 C4 111.4(5) . .
N3 C3 H3A 109.3 . .
C4 C3 H3A 109.3 . .
N3 C3 H3B 109.3 . .
C4 C3 H3B 109.3 . .
H3A C3 H3B 108.0 . .
O1 C4 C3 109.9(6) . .
O1 C4 H4A 109.7 . .
C3 C4 H4A 109.7 . .
O1 C4 H4B 109.7 . .
C3 C4 H4B 109.7 . .
H4A C4 H4B 108.2 . .
O1 C5A C6A 110(2) . .
O1 C5A O2A 105.2(13) . .
C6A C5A O2A 47.8(7) . .
O1 C5A H5A 109.7 . .
C6A C5A H5A 109.7 . .
O2A C5A H5A 67.0 . .
O1 C5A H5B 109.7 . .
C6A C5A H5B 109.7 . .
O2A C5A H5B 143.9 . .
H5A C5A H5B 108.2 . .
O2A C6A C5A 80.8(12) . .
O2A C6A H6A 115.1 . .
C5A C6A H6A 115.1 . .
O2A C6A H6B 115.1 . .
C5A C6A H6B 115.1 . .
H6A C6A H6B 112.2 . .
O2A C7A C8A 117.0(18) . .
O2A C7A H7A 108.0 . .
C8A C7A H7A 108.0 . .
O2A C7A H7B 108.0 . .
C8A C7A H7B 108.0 . .
H7A C7A H7B 107.3 . .
O3A C8A C7A 112.4(17) . .
O3A C8A H8A 109.1 . .
C7A C8A H8A 109.1 . .
O3A C8A H8B 109.1 . .
C7A C8A H8B 109.1 . .
H8A C8A H8B 107.8 . .
O3A C9A C10 124(2) . .
O3A C9A H9A 106.3 . .
C10 C9A H9A 106.3 . .
O3A C9A H9B 106.3 . .
C10 C9A H9B 106.3 . .
H9A C9A H9B 106.4 . .
O1 C5B C6B 111.3(13) . .
O1 C5B H5C 109.4 . .
C6B C5B H5C 109.4 . .
O1 C5B H5D 109.4 . .
C6B C5B H5D 109.4 . .
H5C C5B H5D 108.0 . .
O2B C6B C5B 131.1(14) . .
O2B C6B H6C 104.5 . .
C5B C6B H6C 104.5 . .
O2B C6B H6D 104.5 . .
C5B C6B H6D 104.5 . .
H6C C6B H6D 105.6 . .
O2B C7B C8B 111.2(11) . .
O2B C7B H7C 109.4 . .
C8B C7B H7C 109.4 . .
O2B C7B H7D 109.4 . .
C8B C7B H7D 109.4 . .
H7C C7B H7D 108.0 . .
O3B C8B C7B 108.2(12) . .
O3B C8B H8C 110.1 . .
C7B C8B H8C 110.1 . .
O3B C8B H8D 110.1 . .
C7B C8B H8D 110.1 . .
H8C C8B H8D 108.4 . .
O3B C9B C10 105.1(13) . .
O3B C9B H9C 110.7 . .
C10 C9B H9C 110.7 . .
O3B C9B H9D 110.7 . .
C10 C9B H9D 110.7 . .
H9C C9B H9D 108.8 . .
O4 C10 C9B 106.4(10) . .
O4 C10 C9A 114.1(14) . .
C9B C10 C9A 27.1(13) . .
O4 C10 H10A 108.7 . .
C9B C10 H10A 133.7 . .
C9A C10 H10A 108.7 . .
O4 C10 H10B 108.7 . .
C9B C10 H10B 88.2 . .
C9A C10 H10B 108.7 . .
H10A C10 H10B 107.6 . .
C12 C11 O4 123.8(5) . .
C12 C11 C20 121.2(5) . .
O4 C11 C20 115.1(4) . .
C11 C12 C13 118.8(5) . .
C11 C12 H12 120.6 . .
C13 C12 H12 120.6 . .
C14 C13 C12 122.8(5) . .
C14 C13 H13 118.6 . .
C12 C13 H13 118.6 . .
C13 C14 C15 118.3(5) . .
C13 C14 H14 120.8 . .
C15 C14 H14 120.8 . .
C20 C15 C16 119.5(5) . .
C20 C15 C14 120.1(5) . .
C16 C15 C14 120.4(5) . .
O5 C16 C17 123.5(6) . .
O5 C16 C15 116.9(5) . .
C17 C16 C15 119.5(6) . .
C16 C17 C18 119.7(6) . .
C16 C17 H17 120.2 . .
C18 C17 H17 120.2 . .
C19 C18 C17 122.8(6) . .
C19 C18 H18 118.6 . .
C17 C18 H18 118.6 . .
C18 C19 C20 120.3(6) . .
C18 C19 H19 119.9 . .
C20 C19 H19 119.9 . .
C15 C20 C11 118.8(5) . .
C15 C20 C19 118.3(5) . .
C11 C20 C19 122.9(5) . .
O5 C21A C22A 107.5(16) . .
O5 C21A H21A 110.2 . .
C22A C21A H21A 110.2 . .
O5 C21A H21B 110.2 . .
C22A C21A H21B 110.2 . .
H21A C21A H21B 108.5 . .
O6A C22A C21A 82.8(14) . .
O6A C22A H22A 114.8 . .
C21A C22A H22A 114.8 . .
O6A C22A H22B 114.8 . .
C21A C22A H22B 114.8 . .
H22A C22A H22B 111.9 . .
O6A C23A C24A 136(3) . .
O6A C23A H23A 103.0 . .
C24A C23A H23A 103.0 . .
O6A C23A H23B 103.1 . .
C24A C23A H23B 103.1 . .
H23A C23A H23B 105.1 . .
O7A C24A C23A 114(2) . .
O7A C24A H24A 108.7 . .
C23A C24A H24A 108.7 . .
O7A C24A H24B 108.7 . .
C23A C24A H24B 108.8 . .
H24A C24A H24B 107.6 . .
O7A C25A C26A 113.7(18) . .
O7A C25A H25A 108.8 . .
C26A C25A H25A 108.8 . .
O7A C25A H25B 108.8 . .
C26A C25A H25B 108.8 . .
H25A C25A H25B 107.7 . .
O8A C26A C25A 110(3) . .
O8A C26A H26A 109.7 . .
C25A C26A H26A 109.7 . .
O8A C26A H26B 109.7 . .
C25A C26A H26B 109.7 . .
H26A C26A H26B 108.2 . .
O8A C27A C28A 119(3) . .
O8A C27A H27A 107.5 . .
C28A C27A H27A 107.5 . .
O8A C27A H27B 107.5 . .
C28A C27A H27B 107.5 . .
H27A C27A H27B 107.0 . .
N4 C28A C27A 101(3) . .
N4 C28A H28A 111.5 . .
C27A C28A H28A 111.6 . .
N4 C28A H28B 111.6 . .
C27A C28A H28B 111.5 . .
H28A C28A H28B 109.4 . .
C22B C21B O5 104.1(9) . .
C22B C21B H21C 110.9 . .
O5 C21B H21C 110.9 . .
C22B C21B H21D 110.9 . .
O5 C21B H21D 110.9 . .
H21C C21B H21D 108.9 . .
O6B C22B C21B 106.4(12) . .
O6B C22B H22C 110.5 . .
C21B C22B H22C 110.4 . .
O6B C22B H22D 110.5 . .
C21B C22B H22D 110.5 . .
H22C C22B H22D 108.6 . .
O6B C23B C24B 102.5(14) . .
O6B C23B H23C 111.3 . .
C24B C23B H23C 111.3 . .
O6B C23B H23D 111.3 . .
C24B C23B H23D 111.3 . .
H23C C23B H23D 109.2 . .
O7B C24B C23B 111.6(17) . .
O7B C24B H24C 109.3 . .
C23B C24B H24C 109.3 . .
O7B C24B H24D 109.3 . .
C23B C24B H24D 109.3 . .
H24C C24B H24D 108.0 . .
O7B C25B C26B 112.2(11) . .
O7B C25B H25C 109.2 . .
C26B C25B H25C 109.2 . .
O7B C25B H25D 109.2 . .
C26B C25B H25D 109.2 . .
H25C C25B H25D 107.9 . .
O8B C26B C25B 108.4(12) . .
O8B C26B H26C 110.0 . .
C25B C26B H26C 110.0 . .
O8B C26B H26D 110.0 . .
C25B C26B H26D 110.0 . .
H26C C26B H26D 108.4 . .
O8B C27B C28B 108.8(15) . .
O8B C27B H27C 109.9 . .
C28B C27B H27C 109.9 . .
O8B C27B H27D 109.9 . .
C28B C27B H27D 109.9 . .
H27C C27B H27D 108.3 . .
C27B C28B N4 113.8(18) . .
C27B C28B H28C 108.8 . .
N4 C28B H28C 108.8 . .
C27B C28B H28D 108.8 . .
N4 C28B H28D 108.8 . .
H28C C28B H28D 107.7 . .
C30 C29 N4 105.4(6) . .
C30 C29 H29 127.3 . .
N4 C29 H29 127.3 . .
C29 C30 N6 108.9(6) . .
C29 C30 C31 130.0(6) . .
N6 C30 C31 120.6(6) . .
C30 C31 C32 113.1(5) . .
C30 C31 H31A 109.0 . .
C32 C31 H31A 109.0 . .
C30 C31 H31B 108.9 . .
C32 C31 H31B 109.0 . .
H31A C31 H31B 107.8 . .
N7 C32 C31 108.1(5) . .
N7 C32 H32A 110.1 . .
C31 C32 H32A 110.1 . .
N7 C32 H32B 110.1 . .
C31 C32 H32B 110.1 . .
H32A C32 H32B 108.4 . .
N7 C33 C34 120.6(6) . .
N7 C33 H33 119.7 . .
C34 C33 H33 119.7 . .
C33 C34 C35 120.2(6) . .
C33 C34 H34 119.9 . .
C35 C34 H34 119.9 . .
C34 C35 C36 118.4(6) . .
C34 C35 C38 120.8(5) . .
C36 C35 C38 120.7(5) . .
C37 C36 C35 119.4(6) . .
C37 C36 H36 120.3 . .
C35 C36 H36 120.3 . .
N7 C37 C36 120.2(5) . .
N7 C37 H37 119.9 . .
C36 C37 H37 119.9 . .
C42 C38 C39 116.7(6) . .
C42 C38 C35 121.5(5) . .
C39 C38 C35 121.8(5) . .
C40 C39 C38 121.4(6) . .
C40 C39 H39 119.3 . .
C38 C39 H39 119.3 . .
N8 C40 C39 120.4(6) . .
N8 C40 H40 119.8 . .
C39 C40 H40 119.8 . .
N8 C41 C42 121.3(6) . .
N8 C41 H41 119.4 . .
C42 C41 H41 119.4 . .
C41 C42 C38 120.0(6) . .
C41 C42 H42 120.0 . .
C38 C42 H42 120.0 . .
N8 C43 C44 111.4(6) . .
N8 C43 H43A 109.3 . .
C44 C43 H43A 109.3 . .
N8 C43 H43B 109.3 . .
C44 C43 H43B 109.3 . .
H43A C43 H43B 108.0 . .
C1 C44 C43 113.7(6) . .
C1 C44 H44A 108.8 . .
C43 C44 H44A 108.8 . .
C1 C44 H44B 108.8 . .
C43 C44 H44B 108.8 . .
H44A C44 H44B 107.7 . .
C45 N9 C49 121.2(5) . .
C45 N9 C80 118.8(6) . .
C49 N9 C80 119.7(6) . .
C52 N10 C53 121.3(7) . .
C52 N10 C55 120.6(11) . .
C53 N10 C55 117.9(11) . .
C63 N11 C67 120.1(5) . .
C63 N11 C62 120.2(6) . .
C67 N11 C62 119.4(5) . .
C71 N12 C70 118.7(6) . .
C71 N12 C73 123.8(8) . .
C70 N12 C73 117.4(6) . .
N9 C45 C46 120.0(7) . .
N9 C45 H45 120.0 . .
C46 C45 H45 120.0 . .
C45 C46 C47 121.3(6) . .
C45 C46 H46 119.3 . .
C47 C46 H46 119.3 . .
C48 C47 C46 116.4(6) . .
C48 C47 C50 121.8(7) . .
C46 C47 C50 121.8(7) . .
C47 C48 C49 121.3(7) . .
C47 C48 H48 119.3 . .
C49 C48 H48 119.3 . .
N9 C49 C48 119.7(6) . .
N9 C49 H49 120.1 . .
C48 C49 H49 120.1 . .
C54 C50 C51 116.8(7) . .
C54 C50 C47 122.8(7) . .
C51 C50 C47 120.3(8) . .
C52 C51 C50 117.1(11) . .
C52 C51 H51 121.5 . .
C50 C51 H51 121.5 . .
N10 C52 C51 123.4(10) . .
N10 C52 H52 118.3 . .
C51 C52 H52 118.3 . .
N10 C53 C54 118.7(12) . .
N10 C53 H53 120.7 . .
C54 C53 H53 120.7 . .
C50 C54 C53 122.6(10) . .
C50 C54 H54 118.7 . .
C53 C54 H54 118.7 . .
N10 C55 C56 106.8(6) . .
N10 C55 H55A 110.4 . .
C56 C55 H55A 110.4 . .
N10 C55 H55B 110.4 . .
C56 C55 H55B 110.4 . .
H55A C55 H55B 108.6 . .
C61 C56 C57 118.9(6) . .
C61 C56 C55 119.4(9) . .
C57 C56 C55 121.4(10) . .
C56 C57 C58 120.9(7) . .
C56 C57 H57 119.6 . .
C58 C57 H57 119.6 . .
C57 C58 C59 119.5(7) . .
C57 C58 H58 120.2 . .
C59 C58 H58 120.2 . .
C58 C59 C60 120.9(6) . .
C58 C59 C62 122.3(6) . .
C60 C59 C62 116.8(6) . .
C61 C60 C59 115.4(7) . .
C61 C60 H60 122.3 . .
C59 C60 H60 122.3 . .
C56 C61 C60 124.1(8) . .
C56 C61 H61 118.0 . .
C60 C61 H61 118.0 . .
N11 C62 C59 108.3(5) . .
N11 C62 H62A 110.0 . .
C59 C62 H62A 110.0 . .
N11 C62 H62B 110.0 . .
C59 C62 H62B 110.0 . .
H62A C62 H62B 108.4 . .
N11 C63 C64 120.1(6) . .
N11 C63 H63 119.9 . .
C64 C63 H63 119.9 . .
C65 C64 C63 121.2(6) . .
C65 C64 H64 119.4 . .
C63 C64 H64 119.4 . .
C64 C65 C66 117.3(6) . .
C64 C65 C68 121.4(5) . .
C66 C65 C68 121.3(6) . .
C67 C66 C65 119.8(6) . .
C67 C66 H66 120.1 . .
C65 C66 H66 120.1 . .
C66 C67 N11 121.3(5) . .
C66 C67 H67 119.3 . .
N11 C67 H67 119.3 . .
C69 C68 C72 115.2(6) . .
C69 C68 C65 123.1(7) . .
C72 C68 C65 121.5(5) . .
C70 C69 C68 124.2(8) . .
C70 C69 H69 117.9 . .
C68 C69 H69 117.9 . .
C69 C70 N12 118.6(6) . .
C69 C70 H70 120.7 . .
N12 C70 H70 120.7 . .
N12 C71 C72 123.3(8) . .
N12 C71 H71 118.3 . .
C72 C71 H71 118.4 . .
C71 C72 C68 119.8(6) . .
C71 C72 H72 120.1 . .
C68 C72 H72 120.1 . .
N12 C73 C74 107.8(5) . .
N12 C73 H73A 110.2 . .
C74 C73 H73A 110.2 . .
N12 C73 H73B 110.2 . .
C74 C73 H73B 110.2 . .
H73A C73 H73B 108.5 . .
C75 C74 C79 118.9(6) . .
C75 C74 C73 121.6(7) . .
C79 C74 C73 119.5(7) . .
C76 C75 C74 120.8(6) . .
C76 C75 H75 119.6 . .
C74 C75 H75 119.6 . .
C75 C76 C77 119.7(6) . .
C75 C76 H76 120.1 . .
C77 C76 H76 120.1 . .
C76 C77 C78 120.1(5) . .
C76 C77 C80 120.3(6) . .
C78 C77 C80 119.4(6) . .
C79 C78 C77 119.2(6) . .
C79 C78 H78 120.4 . .
C77 C78 H78 120.4 . .
C78 C79 C74 121.0(6) . .
C78 C79 H79 119.5 . .
C74 C79 H79 119.5 . .
N9 C80 C77 107.8(5) . .
N9 C80 H80A 110.1 . .
C77 C80 H80A 110.1 . .
N9 C80 H80B 110.1 . .
C77 C80 H80B 110.1 . .
H80A C80 H80B 108.5 . .
F1 P1 F5 85.6(5) . .
F1 P1 F3 91.5(4) . .
F5 P1 F3 176.4(5) . .
F1 P1 F2 178.1(4) . .
F5 P1 F2 92.6(5) . .
F3 P1 F2 90.3(3) . .
F1 P1 F6 89.4(3) . .
F5 P1 F6 91.2(3) . .
F3 P1 F6 90.9(2) . .
F2 P1 F6 91.2(3) . .
F1 P1 F4 91.9(4) . .
F5 P1 F4 88.7(3) . .
F3 P1 F4 89.2(2) . .
F2 P1 F4 87.5(4) . .
F6 P1 F4 178.7(4) . .
F11 P2 F10 98.1(12) . .
F11 P2 F7 94.5(6) . .
F10 P2 F7 91.4(5) . .
F11 P2 F12 92.8(10) . .
F10 P2 F12 168.2(10) . .
F7 P2 F12 83.1(5) . .
F11 P2 F8 90.0(6) . .
F10 P2 F8 91.1(6) . .
F7 P2 F8 174.5(6) . .
F12 P2 F8 93.5(6) . .
F11 P2 F9 173.3(11) . .
F10 P2 F9 88.6(11) . .
F7 P2 F9 84.8(6) . .
F12 P2 F9 80.5(6) . .
F8 P2 F9 90.4(6) . .
F13 P3 F13 109.1(9) . 2_655
F13 P3 F15 169.3(7) . 2_655
F13 P3 F15 81.7(7) 2_655 2_655
F13 P3 F15 81.7(7) . .
F13 P3 F15 169.3(7) 2_655 .
F15 P3 F15 87.6(11) 2_655 .
F13 P3 F14 92.1(3) . .
F13 P3 F14 89.7(3) 2_655 .
F15 P3 F14 88.0(4) 2_655 .
F15 P3 F14 89.9(4) . .
F13 P3 F14 89.7(3) . 2_655
F13 P3 F14 92.1(3) 2_655 2_655
F15 P3 F14 89.9(4) 2_655 2_655
F15 P3 F14 88.0(4) . 2_655
F14 P3 F14 177.0(5) . 2_655
F19 P4 F19 179.4(4) 2 .
F19 P4 F17 89.70(19) 2 .
F19 P4 F17 89.70(19) . .
F19 P4 F18 90.6(3) 2 .
F19 P4 F18 89.4(3) . .
F17 P4 F18 90.10(19) . .
F19 P4 F18 89.4(3) 2 2
F19 P4 F18 90.6(3) . 2
F17 P4 F18 90.09(19) . 2
F18 P4 F18 179.8(4) . 2
F19 P4 F16 90.30(19) 2 .
F19 P4 F16 90.30(19) . .
F17 P4 F16 180.000(2) . .
F18 P4 F16 89.90(19) . .
F18 P4 F16 89.91(19) 2 .
F23 P5 F20 88.7(3) . .
F23 P5 F25 179.6(4) . .
F20 P5 F25 91.7(3) . .
F23 P5 F22 89.1(5) . .
F20 P5 F22 91.8(3) . .
F25 P5 F22 90.7(4) . .
F23 P5 F21 87.7(4) . .
F20 P5 F21 176.0(4) . .
F25 P5 F21 92.0(3) . .
F22 P5 F21 89.9(3) . .
F23 P5 F24 92.0(4) . .
F20 P5 F24 89.1(3) . .
F25 P5 F24 88.2(3) . .
F22 P5 F24 178.6(4) . .
F21 P5 F24 89.3(3) . .
F30A P6A F28A 174.3(10) . .
F30A P6A F31A 96.1(9) . .
F28A P6A F31A 88.4(7) . .
F30A P6A F29A 85.5(9) . .
F28A P6A F29A 90.1(7) . .
F31A P6A F29A 178.4(8) . .
F30A P6A F27A 91.1(7) . .
F28A P6A F27A 92.5(8) . .
F31A P6A F27A 89.1(8) . .
F29A P6A F27A 90.7(10) . .
F30A P6A F26A 84.7(8) . .
F28A P6A F26A 92.2(8) . .
F31A P6A F26A 86.2(8) . .
F29A P6A F26A 94.1(10) . .
F27A P6A F26A 173.3(8) . .
F26B P6B F30B 91.7(15) . .
F26B P6B F27B 174.4(16) . .
F30B P6B F27B 93.7(15) . .
F26B P6B F31B 88.9(10) . .
F30B P6B F31B 89.3(9) . .
F27B P6B F31B 89.5(10) . .
F26B P6B F29B 89.5(10) . .
F30B P6B F29B 89.6(10) . .
F27B P6B F29B 92.2(9) . .
F31B P6B F29B 178.0(11) . .
F26B P6B F28B 87.9(15) . .
F30B P6B F28B 179.5(16) . .
F27B P6B F28B 86.7(12) . .
F31B P6B F28B 90.4(9) . .
F29B P6B F28B 90.7(10) . .
F35A P7A F36A 84.0(11) . .
F35A P7A F34A 91.6(8) . .
F36A P7A F34A 174.0(11) . .
F35A P7A F32A 90.8(8) . .
F36A P7A F32A 93.0(10) . .
F34A P7A F32A 91.0(8) . .
F35A P7A F37A 178.4(9) . .
F36A P7A F37A 95.5(10) . .
F34A P7A F37A 89.0(6) . .
F32A P7A F37A 87.7(8) . .
F35A P7A F33A 90.7(7) . .
F36A P7A F33A 85.1(8) . .
F34A P7A F33A 91.0(6) . .
F32A P7A F33A 177.4(9) . .
F37A P7A F33A 90.7(6) . .
F36B P7B F32B 89.9(6) . .
F36B P7B F34B 177.1(8) . .
F32B P7B F34B 87.5(7) . .
F36B P7B F33B 87.7(7) . .
F32B P7B F33B 176.9(7) . .
F34B P7B F33B 94.8(7) . .
F36B P7B F37B 89.5(10) . .
F32B P7B F37B 90.9(10) . .
F34B P7B F37B 91.8(10) . .
F33B P7B F37B 91.0(10) . .
F36B P7B F35B 90.5(8) . .
F32B P7B F35B 89.3(6) . .
F34B P7B F35B 88.3(6) . .
F33B P7B F35B 88.8(5) . .
F37B P7B F35B 179.7(12) . .
N13 C81 C82 173.9(10) . .
C81 C82 H82A 109.5 . .
C81 C82 H82B 109.5 . .
H82A C82 H82B 109.5 . .
C81 C82 H82C 109.5 . .
H82A C82 H82C 109.5 . .
H82B C82 H82C 109.5 . .
N14 C83 C84 178.2(11) . .
C83 C84 H84A 109.5 . .
C83 C84 H84B 109.5 . .
H84A C84 H84B 109.5 . .
C83 C84 H84C 109.5 . .
H84A C84 H84C 109.5 . .
H84B C84 H84C 109.5 . .
C86 C85 N15 170.1(15) . .
C85 C86 H86A 109.5 . .
C85 C86 H86B 109.5 . .
H86A C86 H86B 109.5 . .
C85 C86 H86C 109.5 . .
H86A C86 H86C 109.5 . .
H86B C86 H86C 109.5 . .
N16 C87 C88 174.4(15) . .
C87 C88 H88A 109.5 . .
C87 C88 H88B 109.5 . .
H88A C88 H88B 109.5 . .
C87 C88 H88C 109.5 . .
H88A C88 H88C 109.5 . .
H88B C88 H88C 109.5 . .
N17 C89 C90 176.3(11) . .
C89 C90 H90A 109.5 . .
C89 C90 H90B 109.5 . .
H90A C90 H90B 109.5 . .
C89 C90 H90C 109.5 . .
H90A C90 H90C 109.5 . .
H90B C90 H90C 109.5 . .
N18 C91 C92 177.2(12) . .
C91 C92 H92A 109.5 . .
C91 C92 H92B 109.5 . .
H92A C92 H92B 109.5 . .
C91 C92 H92C 109.5 . .
H92A C92 H92C 109.5 . .
H92B C92 H92C 109.5 . .
N19 C93 C94 172(3) . .
C93 C94 H94A 109.5 . .
C93 C94 H94B 109.5 . .
H94A C94 H94B 109.5 . .
C93 C94 H94C 109.5 . .
H94A C94 H94C 109.5 . .
H94B C94 H94C 109.5 . .

loop_
_geom_bond_atom_site_label_1
_geom_bond_atom_site_label_2
_geom_bond_distance
_geom_bond_site_symmetry_2
O1 C5B 1.390(14) .
O1 C4 1.390(9) .
O1 C5A 1.48(3) .
O2A C7A 1.419(10) .
O2A C6A 1.421(9) .
O2A C5A 1.89(2) .
O3A C9A 1.37(4) .
O3A C8A 1.409(10) .
O2B C7B 1.407(9) .
O2B C6B 1.439(10) .
O3B C9B 1.43(2) .
O3B C8B 1.437(9) .
O4 C11 1.372(6) .
O4 C10 1.440(8) .
O5 C21A 1.35(2) .
O5 C16 1.356(8) .
O5 C21B 1.539(14) .
O6A C23A 1.414(10) .
O6A C22A 1.438(10) .
O7A C24A 1.418(10) .
O7A C25A 1.424(10) .
O8A C27A 1.423(10) .
O8A C26A 1.425(10) .
O6B C23B 1.416(10) .
O6B C22B 1.452(10) .
O7B C24B 1.412(9) .
O7B C25B 1.424(9) .
O8B C27B 1.418(10) .
O8B C26B 1.425(10) .
N1 N2 1.327(7) .
N1 C1 1.365(8) .
N2 N3 1.339(6) .
N3 C2 1.338(8) .
N3 C3 1.466(7) .
N4 C28A 1.30(4) .
N4 N5 1.315(8) .
N4 C29 1.377(9) .
N4 C28B 1.54(2) .
N5 N6 1.335(8) .
N6 C30 1.366(9) .
N7 C33 1.343(8) .
N7 C37 1.355(8) .
N7 C32 1.510(8) .
N8 C40 1.336(8) .
N8 C41 1.343(9) .
N8 C43 1.482(8) .
C1 C2 1.349(9) .
C1 C44 1.484(9) .
C2 H2 0.9500 .
C3 C4 1.509(9) .
C3 H3A 0.9900 .
C3 H3B 0.9900 .
C4 H4A 0.9900 .
C4 H4B 0.9900 .
C5A C6A 1.498(10) .
C5A H5A 0.9900 .
C5A H5B 0.9900 .
C6A H6A 0.9900 .
C6A H6B 0.9900 .
C7A C8A 1.491(10) .
C7A H7A 0.9900 .
C7A H7B 0.9900 .
C8A H8A 0.9900 .
C8A H8B 0.9900 .
C9A C10 1.49(4) .
C9A H9A 0.9900 .
C9A H9B 0.9900 .
C5B C6B 1.500(10) .
C5B H5C 0.9900 .
C5B H5D 0.9900 .
C6B H6C 0.9900 .
C6B H6D 0.9900 .
C7B C8B 1.505(10) .
C7B H7C 0.9900 .
C7B H7D 0.9900 .
C8B H8C 0.9900 .
C8B H8D 0.9900 .
C9B C10 1.449(18) .
C9B H9C 0.9900 .
C9B H9D 0.9900 .
C10 H10A 0.9900 .
C10 H10B 0.9900 .
C11 C12 1.365(7) .
C11 C20 1.423(8) .
C12 C13 1.415(8) .
C12 H12 0.9500 .
C13 C14 1.361(8) .
C13 H13 0.9500 .
C14 C15 1.433(7) .
C14 H14 0.9500 .
C15 C20 1.404(7) .
C15 C16 1.416(8) .
C16 C17 1.382(9) .
C17 C18 1.386(10) .
C17 H17 0.9500 .
C18 C19 1.311(9) .
C18 H18 0.9500 .
C19 C20 1.438(7) .
C19 H19 0.9500 .
C21A C22A 1.501(10) .
C21A H21A 0.9900 .
C21A H21B 0.9900 .
C22A H22A 0.9900 .
C22A H22B 0.9900 .
C23A C24A 1.497(10) .
C23A H23A 0.9900 .
C23A H23B 0.9900 .
C24A H24A 0.9900 .
C24A H24B 0.9900 .
C25A C26A 1.497(10) .
C25A H25A 0.9900 .
C25A H25B 0.9900 .
C26A H26A 0.9900 .
C26A H26B 0.9900 .
C27A C28A 1.498(10) .
C27A H27A 0.9900 .
C27A H27B 0.9900 .
C28A H28A 0.9900 .
C28A H28B 0.9900 .
C21B C22B 1.496(9) .
C21B H21C 0.9900 .
C21B H21D 0.9900 .
C22B H22C 0.9900 .
C22B H22D 0.9900 .
C23B C24B 1.498(10) .
C23B H23C 0.9900 .
C23B H23D 0.9900 .
C24B H24C 0.9900 .
C24B H24D 0.9900 .
C25B C26B 1.492(10) .
C25B H25C 0.9900 .
C25B H25D 0.9900 .
C26B H26C 0.9900 .
C26B H26D 0.9900 .
C27B C28B 1.495(10) .
C27B H27C 0.9900 .
C27B H27D 0.9900 .
C28B H28C 0.9900 .
C28B H28D 0.9900 .
C29 C30 1.334(9) .
C29 H29 0.9500 .
C30 C31 1.500(9) .
C31 C32 1.516(10) .
C31 H31A 0.9900 .
C31 H31B 0.9900 .
C32 H32A 0.9900 .
C32 H32B 0.9900 .
C33 C34 1.368(9) .
C33 H33 0.9500 .
C34 C35 1.384(9) .
C34 H34 0.9500 .
C35 C36 1.404(8) .
C35 C38 1.476(8) .
C36 C37 1.376(9) .
C36 H36 0.9500 .
C37 H37 0.9500 .
C38 C42 1.385(8) .
C38 C39 1.397(8) .
C39 C40 1.365(9) .
C39 H39 0.9500 .
C40 H40 0.9500 .
C41 C42 1.379(10) .
C41 H41 0.9500 .
C42 H42 0.9500 .
C43 C44 1.503(11) .
C43 H43A 0.9900 .
C43 H43B 0.9900 .
C44 H44A 0.9900 .
C44 H44B 0.9900 .
N9 C45 1.324(9) .
N9 C49 1.354(9) .
N9 C80 1.505(7) .
N10 C52 1.296(16) .
N10 C53 1.321(16) .
N10 C55 1.526(9) .
N11 C63 1.337(8) .
N11 C67 1.368(9) .
N11 C62 1.496(8) .
N12 C71 1.315(10) .
N12 C70 1.375(11) .
N12 C73 1.476(8) .
C45 C46 1.389(9) .
C45 H45 0.9500 .
C46 C47 1.392(11) .
C46 H46 0.9500 .
C47 C48 1.381(10) .
C47 C50 1.468(8) .
C48 C49 1.387(8) .
C48 H48 0.9500 .
C49 H49 0.9500 .
C50 C54 1.364(14) .
C50 C51 1.411(11) .
C51 C52 1.399(12) .
C51 H51 0.9500 .
C52 H52 0.9500 .
C53 C54 1.390(10) .
C53 H53 0.9500 .
C54 H54 0.9500 .
C55 C56 1.529(10) .
C55 H55A 0.9900 .
C55 H55B 0.9900 .
C56 C61 1.346(13) .
C56 C57 1.374(13) .
C57 C58 1.380(10) .
C57 H57 0.9500 .
C58 C59 1.382(9) .
C58 H58 0.9500 .
C59 C60 1.424(9) .
C59 C62 1.513(8) .
C60 C61 1.395(9) .
C60 H60 0.9500 .
C61 H61 0.9500 .
C62 H62A 0.9900 .
C62 H62B 0.9900 .
C63 C64 1.392(10) .
C63 H63 0.9500 .
C64 C65 1.378(9) .
C64 H64 0.9500 .
C65 C66 1.411(7) .
C65 C68 1.484(8) .
C66 C67 1.364(9) .
C66 H66 0.9500 .
C67 H67 0.9500 .
C68 C69 1.373(9) .
C68 C72 1.390(10) .
C69 C70 1.353(10) .
C69 H69 0.9500 .
C70 H70 0.9500 .
C71 C72 1.369(10) .
C71 H71 0.9500 .
C72 H72 0.9500 .
C73 C74 1.520(9) .
C73 H73A 0.9900 .
C73 H73B 0.9900 .
C74 C75 1.379(10) .
C74 C79 1.399(10) .
C75 C76 1.379(9) .
C75 H75 0.9500 .
C76 C77 1.388(9) .
C76 H76 0.9500 .
C77 C78 1.396(9) .
C77 C80 1.505(8) .
C78 C79 1.372(9) .
C78 H78 0.9500 .
C79 H79 0.9500 .
C80 H80A 0.9900 .
C80 H80B 0.9900 .
P1 F1 1.549(7) .
P1 F5 1.566(5) .
P1 F3 1.571(4) .
P1 F2 1.593(7) .
P1 F6 1.600(4) .
P1 F4 1.604(5) .
P2 F11 1.452(10) .
P2 F10 1.485(10) .
P2 F7 1.554(8) .
P2 F12 1.561(10) .
P2 F8 1.582(9) .
P2 F9 1.618(12) .
P3 F13 1.488(6) .
P3 F13 1.488(5) 2_655
P3 F15 1.547(7) 2_655
P3 F15 1.547(7) .
P3 F14 1.571(4) .
P3 F14 1.571(4) 2_655
P4 F19 1.573(4) 2
P4 F19 1.573(4) .
P4 F17 1.584(6) .
P4 F18 1.592(5) .
P4 F18 1.592(5) 2
P4 F16 1.604(6) .
P5 F23 1.561(6) .
P5 F20 1.572(5) .
P5 F25 1.579(5) .
P5 F22 1.581(6) .
P5 F21 1.585(4) .
P5 F24 1.587(5) .
P6A F30A 1.516(15) .
P6A F28A 1.546(10) .
P6A F31A 1.549(12) .
P6A F29A 1.578(13) .
P6A F27A 1.595(12) .
P6A F26A 1.614(13) .
P6B F26B 1.532(14) .
P6B F30B 1.538(13) .
P6B F27B 1.579(13) .
P6B F31B 1.597(12) .
P6B F29B 1.605(11) .
P6B F28B 1.647(12) .
P7A F35A 1.504(14) .
P7A F36A 1.544(14) .
P7A F34A 1.568(12) .
P7A F32A 1.603(14) .
P7A F37A 1.608(13) .
P7A F33A 1.608(11) .
P7B F36B 1.554(11) .
P7B F32B 1.554(9) .
P7B F34B 1.581(10) .
P7B F33B 1.585(10) .
P7B F37B 1.606(14) .
P7B F35B 1.630(10) .
N13 C81 1.196(11) .
C81 C82 1.382(14) .
C82 H82A 0.9800 .
C82 H82B 0.9800 .
C82 H82C 0.9800 .
N14 C83 1.122(12) .
C83 C84 1.428(15) .
C84 H84A 0.9800 .
C84 H84B 0.9800 .
C84 H84C 0.9800 .
N15 C85 1.286(15) .
C85 C86 1.286(17) .
C86 H86A 0.9800 .
C86 H86B 0.9800 .
C86 H86C 0.9800 .
N16 C87 1.24(2) .
C87 C88 1.36(2) .
C88 H88A 0.9800 .
C88 H88B 0.9800 .
C88 H88C 0.9800 .
N17 C89 1.142(12) .
C89 C90 1.440(14) .
C90 H90A 0.9800 .
C90 H90B 0.9800 .
C90 H90C 0.9800 .
N18 C91 1.136(12) .
C91 C92 1.456(13) .
C92 H92A 0.9800 .
C92 H92B 0.9800 .
C92 H92C 0.9800 .
N19 C93 1.07(3) .
C93 C94 1.37(3) .
C94 H94A 0.9800 .
C94 H94B 0.9800 .
C94 H94C 0.9800 .

loop_
_geom_torsion_atom_site_label_1
_geom_torsion_atom_site_label_2
_geom_torsion_atom_site_label_3
_geom_torsion_atom_site_label_4
_geom_torsion
C1 N1 N2 N3 -1.2(6)
N1 N2 N3 C2 0.5(6)
N1 N2 N3 C3 175.6(5)
C28A N4 N5 N6 -167(2)
C29 N4 N5 N6 1.2(10)
C28B N4 N5 N6 174.2(11)
N4 N5 N6 C30 -3.2(10)
N2 N1 C1 C2 1.5(7)
N2 N1 C1 C44 178.8(5)
N2 N3 C2 C1 0.4(6)
C3 N3 C2 C1 -174.1(5)
N1 C1 C2 N3 -1.1(7)
C44 C1 C2 N3 -178.1(6)
N2 N3 C3 C4 -76.5(6)
C2 N3 C3 C4 97.5(7)
C5B O1 C4 C3 107.7(11)
C5A O1 C4 C3 132.8(10)
N3 C3 C4 O1 -60.9(7)
C5B O1 C5A C6A -75(3)
C4 O1 C5A C6A -150.4(10)
C5B O1 C5A O2A -125(3)
C4 O1 C5A O2A 159.5(7)
C7A O2A C5A O1 103(3)
C6A O2A C5A O1 103(2)
C7A O2A C5A C6A 0(4)
C7A O2A C6A C5A -180.0(18)
O1 C5A C6A O2A -92.9(15)
C6A O2A C7A C8A -85(2)
C5A O2A C7A C8A -85(4)
C9A O3A C8A C7A -136(2)
O2A C7A C8A O3A -54(3)
C8A O3A C9A C10 -163(2)
C4 O1 C5B C6B 161.7(15)
C5A O1 C5B C6B 45(3)
C7B O2B C6B C5B 117(3)
O1 C5B C6B O2B 15(3)
C6B O2B C7B C8B 170.4(14)
C9B O3B C8B C7B 161.2(14)
O2B C7B C8B O3B 59.2(18)
C8B O3B C9B C10 -167.5(13)
C11 O4 C10 C9B -175.0(10)
C11 O4 C10 C9A 157.2(16)
O3B C9B C10 O4 -80.5(14)
O3B C9B C10 C9A 31(3)
O3A C9A C10 O4 -55(3)
O3A C9A C10 C9B -134(6)
C10 O4 C11 C12 0.3(8)
C10 O4 C11 C20 -179.2(6)
O4 C11 C12 C13 -177.9(5)
C20 C11 C12 C13 1.6(8)
C11 C12 C13 C14 -0.6(8)
C12 C13 C14 C15 0.1(8)
C13 C14 C15 C20 -0.5(7)
C13 C14 C15 C16 -178.9(5)
C21A O5 C16 C17 -7.9(17)
C21B O5 C16 C17 5.0(9)
C21A O5 C16 C15 174.5(15)
C21B O5 C16 C15 -172.5(7)
C20 C15 C16 O5 176.6(4)
C14 C15 C16 O5 -5.1(7)
C20 C15 C16 C17 -1.1(7)
C14 C15 C16 C17 177.3(5)
O5 C16 C17 C18 -176.8(5)
C15 C16 C17 C18 0.7(8)
C16 C17 C18 C19 0.5(9)
C17 C18 C19 C20 -1.3(8)
C16 C15 C20 C11 179.8(4)
C14 C15 C20 C11 1.4(7)
C16 C15 C20 C19 0.3(7)
C14 C15 C20 C19 -178.1(4)
C12 C11 C20 C15 -2.0(7)
O4 C11 C20 C15 177.5(4)
C12 C11 C20 C19 177.5(5)
O4 C11 C20 C19 -3.0(7)
C18 C19 C20 C15 0.9(7)
C18 C19 C20 C11 -178.6(5)
C16 O5 C21A C22A 79.7(18)
C21B O5 C21A C22A 52(2)
C23A O6A C22A C21A 160(2)
O5 C21A C22A O6A 102.7(17)
C22A O6A C23A C24A 101(6)
C25A O7A C24A C23A 175(3)
O6A C23A C24A O7A 34(7)
C24A O7A C25A C26A 90(3)
C27A O8A C26A C25A -178(4)
O7A C25A C26A O8A 73(3)
C26A O8A C27A C28A -171(4)
N5 N4 C28A C27A -102(2)
C29 N4 C28A C27A 93(3)
C28B N4 C28A C27A 19(7)
O8A C27A C28A N4 54(5)
C21A O5 C21B C22B -28(2)
C16 O5 C21B C22B 173.2(9)
C23B O6B C22B C21B -143.7(18)
O5 C21B C22B O6B -72.3(14)
C22B O6B C23B C24B -155.3(19)
C25B O7B C24B C23B -167.8(13)
O6B C23B C24B O7B -56(2)
C24B O7B C25B C26B -174.6(11)
C27B O8B C26B C25B 171.2(17)
O7B C25B C26B O8B 75.8(17)
C26B O8B C27B C28B 176.5(19)
O8B C27B C28B N4 69(2)
C28A N4 C28B C27B -159(10)
N5 N4 C28B C27B -91.6(17)
C29 N4 C28B C27B 80.2(19)
C28A N4 C29 C30 166(2)
N5 N4 C29 C30 1.3(10)
C28B N4 C29 C30 -171.3(12)
N4 C29 C30 N6 -3.2(9)
N4 C29 C30 C31 -174.2(7)
N5 N6 C30 C29 4.1(9)
N5 N6 C30 C31 176.0(7)
C29 C30 C31 C32 106.5(9)
N6 C30 C31 C32 -63.5(9)
C33 N7 C32 C31 95.3(7)
C37 N7 C32 C31 -79.5(7)
C30 C31 C32 N7 -51.9(7)
C37 N7 C33 C34 -0.6(10)
C32 N7 C33 C34 -175.3(6)
N7 C33 C34 C35 0.4(11)
C33 C34 C35 C36 1.1(9)
C33 C34 C35 C38 -178.8(6)
C34 C35 C36 C37 -2.5(9)
C38 C35 C36 C37 177.4(5)
C33 N7 C37 C36 -0.8(9)
C32 N7 C37 C36 174.0(5)
C35 C36 C37 N7 2.4(9)
C34 C35 C38 C42 -139.9(6)
C36 C35 C38 C42 40.2(8)
C34 C35 C38 C39 42.0(9)
C36 C35 C38 C39 -137.9(7)
C42 C38 C39 C40 2.0(11)
C35 C38 C39 C40 -179.7(7)
C41 N8 C40 C39 -1.3(11)
C43 N8 C40 C39 173.4(7)
C38 C39 C40 N8 0.1(12)
C40 N8 C41 C42 0.2(9)
C43 N8 C41 C42 -174.4(6)
N8 C41 C42 C38 2.1(9)
C39 C38 C42 C41 -3.0(9)
C35 C38 C42 C41 178.7(5)
C40 N8 C43 C44 -67.5(8)
C41 N8 C43 C44 107.1(7)
C2 C1 C44 C43 107.0(8)
N1 C1 C44 C43 -69.6(8)
N8 C43 C44 C1 -52.0(8)
C49 N9 C45 C46 2.2(8)
C80 N9 C45 C46 -170.9(5)
N9 C45 C46 C47 0.0(9)
C45 C46 C47 C48 -1.8(8)
C45 C46 C47 C50 176.0(5)
C46 C47 C48 C49 1.6(8)
C50 C47 C48 C49 -176.1(5)
C45 N9 C49 C48 -2.3(8)
C80 N9 C49 C48 170.6(5)
C47 C48 C49 N9 0.3(9)
C48 C47 C50 C54 -0.6(9)
C46 C47 C50 C54 -178.2(6)
C48 C47 C50 C51 177.0(5)
C46 C47 C50 C51 -0.6(8)
C54 C50 C51 C52 1.5(9)
C47 C50 C51 C52 -176.3(6)
C53 N10 C52 C51 -1.8(13)
C55 N10 C52 C51 173.2(6)
C50 C51 C52 N10 1.6(11)
C52 N10 C53 C54 -1.1(12)
C55 N10 C53 C54 -176.3(7)
C51 C50 C54 C53 -4.5(12)
C47 C50 C54 C53 173.2(7)
N10 C53 C54 C50 4.4(13)
C52 N10 C55 C56 -88.4(11)
C53 N10 C55 C56 86.8(11)
N10 C55 C56 C61 -84.9(12)
N10 C55 C56 C57 89.3(11)
C61 C56 C57 C58 4.0(10)
C55 C56 C57 C58 -170.2(6)
C56 C57 C58 C59 0.3(9)
C57 C58 C59 C60 -4.7(8)
C57 C58 C59 C62 173.8(5)
C58 C59 C60 C61 4.6(8)
C62 C59 C60 C61 -174.0(5)
C57 C56 C61 C60 -4.0(10)
C55 C56 C61 C60 170.3(6)
C59 C60 C61 C56 -0.2(9)
C63 N11 C62 C59 86.8(7)
C67 N11 C62 C59 -86.9(7)
C58 C59 C62 N11 -89.3(7)
C60 C59 C62 N11 89.2(7)
C67 N11 C63 C64 1.0(8)
C62 N11 C63 C64 -172.7(5)
N11 C63 C64 C65 1.4(9)
C63 C64 C65 C66 -4.1(8)
C63 C64 C65 C68 173.5(5)
C64 C65 C66 C67 4.6(8)
C68 C65 C66 C67 -173.0(5)
C65 C66 C67 N11 -2.4(8)
C63 N11 C67 C66 -0.4(8)
C62 N11 C67 C66 173.3(5)
C64 C65 C68 C69 -3.4(8)
C66 C65 C68 C69 174.2(5)
C64 C65 C68 C72 -178.5(5)
C66 C65 C68 C72 -1.0(8)
C72 C68 C69 C70 3.2(9)
C65 C68 C69 C70 -172.3(5)
C68 C69 C70 N12 -0.1(9)
C71 N12 C70 C69 -3.7(9)
C73 N12 C70 C69 175.1(6)
C70 N12 C71 C72 4.3(10)
C73 N12 C71 C72 -174.4(6)
N12 C71 C72 C68 -1.1(10)
C69 C68 C72 C71 -2.6(9)
C65 C68 C72 C71 172.9(6)
C71 N12 C73 C74 84.7(9)
C70 N12 C73 C74 -94.0(8)
N12 C73 C74 C75 -85.0(8)
N12 C73 C74 C79 91.3(8)
C79 C74 C75 C76 -5.7(8)
C73 C74 C75 C76 170.5(5)
C74 C75 C76 C77 2.2(8)
C75 C76 C77 C78 2.5(8)
C75 C76 C77 C80 -173.1(5)
C76 C77 C78 C79 -3.6(8)
C80 C77 C78 C79 172.1(5)
C77 C78 C79 C74 0.0(8)
C75 C74 C79 C78 4.6(8)
C73 C74 C79 C78 -171.8(5)
C45 N9 C80 C77 84.8(7)
C49 N9 C80 C77 -88.4(7)
C76 C77 C80 N9 89.1(7)
C78 C77 C80 N9 -86.6(7)
